data_4518515
loop_
_publ_author_name
'Gunther, S. Olivia'
'Lai, Qingheng'
'Senecal, Todd'
'Huacuja, Rafael'
'Bremer, Sean'
'Pearson, David M.'
'DeMott, Jessica C.'
'Bhuvanesh, Nattamai'
'Ozerov, Oleg V.'
'Klosin, Jerzy'

_publ_section_title
;
 Highly Efficient Carborane-Based Activators for Molecular Olefin
 Polymerization Catalysts
;
_journal_issue 6
_journal_name_full 'ACS Catalysis'
_journal_page_first 3335
_journal_page_last 3342
_journal_paper_doi 10.1021/acscatal.0c04228
_journal_volume 11
_journal_year 2021
_chemical_formula_moiety 'C33 H63 N2 Si2 Ti2, C H B11 Cl11, C6 H5 F'
_chemical_formula_sum 'C40 H69 B11 Cl11 F N2 Si2 Ti2'
_chemical_formula_weight 1257.81
_space_group_crystal_system triclinic
_space_group_IT_number 2
_space_group_name_Hall '-P 1'
_space_group_name_H-M_alt 'P -1'
_atom_sites_solution_hydrogens mixed
_atom_sites_solution_primary dual
_audit_creation_date 2018-07-27
_audit_creation_method
;
Olex2 1.2
(compiled 2018.05.29 svn.r3508 for OlexSys, GUI svn.r5506)
;
_cell_angle_alpha 83.8800(10)
_cell_angle_beta 75.3620(10)
_cell_angle_gamma 85.7830(10)
_cell_formula_units_Z 2
_cell_length_a 12.1095(13)
_cell_length_b 15.0642(17)
_cell_length_c 17.4165(19)
_cell_measurement_reflns_used 9848
_cell_measurement_temperature 110.0
_cell_measurement_theta_max 27.471
_cell_measurement_theta_min 4.745
_cell_volume 3052.9(6)
_computing_cell_refinement 'SAINT V8.38A (Bruker AXS, 2016)'
_computing_data_reduction 'SAINT V8.38A (Bruker AXS, 2016)'
_computing_molecular_graphics 'Olex2 (Dolomanov et al., 2009)'
_computing_publication_material 'Olex2 (Dolomanov et al., 2009)'
_computing_structure_refinement 'ShelXL (Sheldrick, 2015)'
_computing_structure_solution 'ShelXT (Sheldrick, 2015)'
_diffrn_ambient_temperature 110.0
_diffrn_measured_fraction_theta_full 0.992
_diffrn_measured_fraction_theta_max 0.992
_diffrn_measurement_device_type 'Bruker APEX-II CCD'
_diffrn_measurement_method '\f and \w scans'
_diffrn_radiation_type MoK\a
_diffrn_radiation_wavelength 0.71073
_diffrn_reflns_av_R_equivalents 0.0483
_diffrn_reflns_av_unetI/netI 0.0297
_diffrn_reflns_Laue_measured_fraction_full 0.992
_diffrn_reflns_Laue_measured_fraction_max 0.992
_diffrn_reflns_limit_h_max 14
_diffrn_reflns_limit_h_min -14
_diffrn_reflns_limit_k_max 17
_diffrn_reflns_limit_k_min -17
_diffrn_reflns_limit_l_max 20
_diffrn_reflns_limit_l_min -20
_diffrn_reflns_number 70947
_diffrn_reflns_point_group_measured_fraction_full 0.992
_diffrn_reflns_point_group_measured_fraction_max 0.992
_diffrn_reflns_theta_full 25.000
_diffrn_reflns_theta_max 25.000
_diffrn_reflns_theta_min 4.542
_diffrn_standards_number 0
_exptl_absorpt_coefficient_mu 0.817
_exptl_absorpt_correction_T_max 0.7456
_exptl_absorpt_correction_T_min 0.6266
_exptl_absorpt_correction_type multi-scan
_exptl_absorpt_process_details
'SADABS-2016/2 (Bruker,2016/2) was used for absorption correction. wR2(int) was 0.0633 before and 0.0522 after correction. The Ratio of minimum to maximum transmission is 0.8404. The \l/2 correction factor is Not present.'
_exptl_crystal_colour yellow
_exptl_crystal_colour_primary yellow
_exptl_crystal_density_diffrn 1.368
_exptl_crystal_description plate
_exptl_crystal_F_000 1292
_exptl_crystal_size_max 0.638
_exptl_crystal_size_mid 0.267
_exptl_crystal_size_min 0.134
_refine_diff_density_max 0.466
_refine_diff_density_min -0.357
_refine_diff_density_rms 0.062
_refine_ls_extinction_method none
_refine_ls_goodness_of_fit_ref 1.068
_refine_ls_hydrogen_treatment constr
_refine_ls_matrix_type full
_refine_ls_number_parameters 642
_refine_ls_number_reflns 10651
_refine_ls_number_restraints 0
_refine_ls_restrained_S_all 1.068
_refine_ls_R_factor_all 0.0493
_refine_ls_R_factor_gt 0.0332
_refine_ls_shift/su_max 0.002
_refine_ls_shift/su_mean 0.000
_refine_ls_structure_factor_coef Fsqd
_refine_ls_weighting_details 'w=1/[\s^2^(Fo^2^)+(0.0281P)^2^+3.7505P] where P=(Fo^2^+2Fc^2^)/3'
_refine_ls_weighting_scheme calc
_refine_ls_wR_factor_gt 0.0725
_refine_ls_wR_factor_ref 0.0829
_reflns_Friedel_coverage 0.000
_reflns_number_gt 8579
_reflns_number_total 10651
_reflns_threshold_expression 'I > 2\s(I)'
_cod_data_source_file cs0c04228_si_002.cif
_cod_data_source_block sogwca156
_cod_depositor_comments 'Adding full bibliography for 4518514--4518515.cif.'
_cod_database_code 4518515
_shelx_shelxl_version_number 2018/3
_shelx_space_group_comment
;
The symmetry employed for this shelxl refinement is uniquely defined
by the following loop, which should always be used as a source of
symmetry information in preference to the above space-group names.
They are only intended as comments.
;
_shelx_estimated_absorpt_t_max 0.898
_shelx_estimated_absorpt_t_min 0.624
_olex2_refinement_description
;
1. Fixed Uiso
 At 1.2 times of:
  All C(H) groups
 At 1.5 times of:
  All C(H,H,H) groups
2.a Riding coordinates:
 C17(H17A,H17B,H17C)
2.b Aromatic/amide H refined with riding coordinates:
 C36(H36), C37(H37), C38(H38), C39(H39), C40(H40)
2.c Idealised Me refined as rotating group:
 C6(H6A,H6B,H6C), C7(H7A,H7B,H7C), C8(H8A,H8B,H8C), C9(H9A,H9B,H9C), C10(H10A,
 H10B,H10C), C11(H11A,H11B,H11C), C13(H13A,H13B,H13C), C14(H14A,H14B,H14C),
 C15(H15A,H15B,H15C), C16(H16A,H16B,H16C), C23(H23A,H23B,H23C), C24(H24A,H24B,
 H24C), C25(H25A,H25B,H25C), C26(H26A,H26B,H26C), C27(H27A,H27B,H27C), C28(H28A,
 H28B,H28C), C30(H30A,H30B,H30C), C31(H31A,H31B,H31C), C32(H32A,H32B,H32C),
 C33(H33A,H33B,H33C)
2.d Boron cage BH refined with riding coordinates:
 C34(H34)
;
_olex2_submission_special_instructions 'No special instructions were received'

loop_
_space_group_symop_operation_xyz
'x, y, z'
'-x, -y, -z'

loop_
_atom_site_label
_atom_site_type_symbol
_atom_site_fract_x
_atom_site_fract_y
_atom_site_fract_z
_atom_site_U_iso_or_equiv
_atom_site_adp_type
_atom_site_occupancy
_atom_site_site_symmetry_order
_atom_site_calc_flag
_atom_site_refinement_flags_posn
_atom_site_refinement_flags_adp
_atom_site_refinement_flags_occupancy
_atom_site_disorder_assembly
_atom_site_disorder_group
Ti1 Ti 0.36816(4) 0.91631(3) 0.24022(3) 0.01441(10) Uani 1 1 d . . . . .
Ti2 Ti 0.33698(4) 0.62513(3) 0.21821(3) 0.01423(10) Uani 1 1 d . . . . .
Si1 Si 0.28197(6) 1.02646(5) 0.37091(4) 0.01610(15) Uani 1 1 d . . . . .
Si2 Si 0.45831(6) 0.49788(5) 0.30726(4) 0.02066(16) Uani 1 1 d . . . . .
N1 N 0.37595(17) 0.93296(13) 0.34664(12) 0.0167(4) Uani 1 1 d . . . . .
N2 N 0.33291(18) 0.56797(14) 0.32294(12) 0.0184(5) Uani 1 1 d . . . . .
C1 C 0.2381(2) 1.02994(16) 0.27488(14) 0.0149(5) Uani 1 1 d . . . . .
C2 C 0.3103(2) 1.06181(16) 0.19837(14) 0.0170(5) Uani 1 1 d . . . . .
C3 C 0.2912(2) 1.01070(17) 0.13961(14) 0.0184(5) Uani 1 1 d . . . . .
C4 C 0.2084(2) 0.94741(17) 0.17690(15) 0.0184(5) Uani 1 1 d . . . . .
C5 C 0.1753(2) 0.95894(16) 0.25952(15) 0.0166(5) Uani 1 1 d . . . . .
C6 C 0.3896(2) 1.13745(17) 0.18285(16) 0.0226(6) Uani 1 1 d . . . . .
H6A H 0.444878 1.125306 0.215649 0.034 Uiso 1 1 calc GR . . . .
H6B H 0.345362 1.193206 0.196378 0.034 Uiso 1 1 calc GR . . . .
H6C H 0.430372 1.143159 0.126404 0.034 Uiso 1 1 calc GR . . . .
C7 C 0.3442(2) 1.0232(2) 0.05151(15) 0.0280(6) Uani 1 1 d . . . . .
H7A H 0.417514 1.051296 0.042073 0.042 Uiso 1 1 calc GR . . . .
H7B H 0.292976 1.061606 0.025356 0.042 Uiso 1 1 calc GR . . . .
H7C H 0.356702 0.964971 0.029676 0.042 Uiso 1 1 calc GR . . . .
C8 C 0.1585(2) 0.88507(19) 0.13411(17) 0.0265(6) Uani 1 1 d . . . . .
H8A H 0.219915 0.857632 0.094271 0.040 Uiso 1 1 calc GR . . . .
H8B H 0.103991 0.918675 0.107591 0.040 Uiso 1 1 calc GR . . . .
H8C H 0.119113 0.838281 0.172575 0.040 Uiso 1 1 calc GR . . . .
C9 C 0.0913(2) 0.90244(17) 0.32068(16) 0.0224(6) Uani 1 1 d . . . . .
H9A H 0.066764 0.855402 0.294807 0.034 Uiso 1 1 calc GR . . . .
H9B H 0.024734 0.940095 0.344760 0.034 Uiso 1 1 calc GR . . . .
H9C H 0.127982 0.875142 0.362175 0.034 Uiso 1 1 calc GR . . . .
C10 C 0.1594(2) 1.0110(2) 0.45987(16) 0.0269(6) Uani 1 1 d . . . . .
H10A H 0.094740 1.051060 0.452169 0.040 Uiso 1 1 calc GR . . . .
H10B H 0.181941 1.025029 0.507275 0.040 Uiso 1 1 calc GR . . . .
H10C H 0.136939 0.948927 0.466963 0.040 Uiso 1 1 calc GR . . . .
C11 C 0.3502(2) 1.12924(18) 0.38388(16) 0.0248(6) Uani 1 1 d . . . . .
H11A H 0.421221 1.136883 0.342195 0.037 Uiso 1 1 calc GR . . . .
H11B H 0.367381 1.123363 0.436300 0.037 Uiso 1 1 calc GR . . . .
H11C H 0.297942 1.181394 0.379936 0.037 Uiso 1 1 calc GR . . . .
C12 C 0.4546(2) 0.88868(17) 0.39476(15) 0.0211(6) Uani 1 1 d . . . . .
C13 C 0.5009(2) 0.79754(18) 0.36571(17) 0.0254(6) Uani 1 1 d . . . . .
H13A H 0.437145 0.759111 0.370729 0.038 Uiso 1 1 calc GR . . . .
H13B H 0.551780 0.769594 0.398069 0.038 Uiso 1 1 calc GR . . . .
H13C H 0.543555 0.805610 0.309766 0.038 Uiso 1 1 calc GR . . . .
C14 C 0.3885(3) 0.8738(2) 0.48219(16) 0.0315(7) Uani 1 1 d . . . . .
H14A H 0.360252 0.931565 0.502470 0.047 Uiso 1 1 calc GR . . . .
H14B H 0.439270 0.843633 0.513662 0.047 Uiso 1 1 calc GR . . . .
H14C H 0.323791 0.836600 0.486373 0.047 Uiso 1 1 calc GR . . . .
C15 C 0.5553(2) 0.94823(19) 0.38612(18) 0.0295(7) Uani 1 1 d . . . . .
H15A H 0.595721 0.957705 0.329796 0.044 Uiso 1 1 calc GR . . . .
H15B H 0.607748 0.919069 0.416683 0.044 Uiso 1 1 calc GR . . . .
H15C H 0.526612 1.005968 0.406378 0.044 Uiso 1 1 calc GR . . . .
C16 C 0.5346(2) 0.93426(18) 0.16508(16) 0.0228(6) Uani 1 1 d . . . . .
H16A H 0.555571 0.995897 0.164898 0.034 Uiso 1 1 calc GR . . . .
H16B H 0.535366 0.922218 0.110745 0.034 Uiso 1 1 calc GR . . . .
H16C H 0.589579 0.892925 0.184960 0.034 Uiso 1 1 calc GR . . . .
C17 C 0.3502(2) 0.77402(16) 0.22386(15) 0.0163(5) Uani 1 1 d . . . . .
H17A H 0.282609 0.772484 0.260227 0.024 Uiso 1 1 d R . . . .
H17B H 0.349659 0.778694 0.172017 0.024 Uiso 1 1 d R . . . .
H17C H 0.416889 0.758684 0.236867 0.024 Uiso 1 1 d R . . . .
C18 C 0.4872(2) 0.52462(16) 0.19630(15) 0.0164(5) Uani 1 1 d . . . . .
C19 C 0.5321(2) 0.60635(17) 0.15396(15) 0.0173(5) Uani 1 1 d . . . . .
C20 C 0.4784(2) 0.63046(17) 0.09049(15) 0.0195(6) Uani 1 1 d . . . . .
C21 C 0.4026(2) 0.56270(18) 0.09058(15) 0.0209(6) Uani 1 1 d . . . . .
C22 C 0.4079(2) 0.49761(17) 0.15492(15) 0.0190(5) Uani 1 1 d . . . . .
C23 C 0.6260(2) 0.65684(19) 0.16937(18) 0.0265(6) Uani 1 1 d . . . . .
H23A H 0.614828 0.720615 0.153564 0.040 Uiso 1 1 calc GR . . . .
H23B H 0.700122 0.634416 0.138330 0.040 Uiso 1 1 calc GR . . . .
H23C H 0.624273 0.648353 0.226234 0.040 Uiso 1 1 calc GR . . . .
C24 C 0.5015(2) 0.71022(19) 0.03022(16) 0.0270(6) Uani 1 1 d . . . . .
H24A H 0.429113 0.736615 0.020852 0.041 Uiso 1 1 calc GR . . . .
H24B H 0.550739 0.691524 -0.019856 0.041 Uiso 1 1 calc GR . . . .
H24C H 0.539702 0.754564 0.050349 0.041 Uiso 1 1 calc GR . . . .
C25 C 0.3378(3) 0.5581(2) 0.02827(17) 0.0315(7) Uani 1 1 d . . . . .
H25A H 0.270661 0.522438 0.050737 0.047 Uiso 1 1 calc GR . . . .
H25B H 0.387201 0.530220 -0.017373 0.047 Uiso 1 1 calc GR . . . .
H25C H 0.313044 0.618623 0.010777 0.047 Uiso 1 1 calc GR . . . .
C26 C 0.3400(3) 0.41516(18) 0.17544(19) 0.0311(7) Uani 1 1 d . . . . .
H26A H 0.287143 0.417904 0.228128 0.047 Uiso 1 1 calc GR . . . .
H26B H 0.391920 0.362190 0.176046 0.047 Uiso 1 1 calc GR . . . .
H26C H 0.296466 0.411585 0.135544 0.047 Uiso 1 1 calc GR . . . .
C27 C 0.5699(3) 0.5331(2) 0.35260(17) 0.0332(7) Uani 1 1 d . . . . .
H27A H 0.570349 0.598467 0.347591 0.050 Uiso 1 1 calc GR . . . .
H27B H 0.644868 0.508483 0.324995 0.050 Uiso 1 1 calc GR . . . .
H27C H 0.553241 0.510786 0.409084 0.050 Uiso 1 1 calc GR . . . .
C28 C 0.4384(3) 0.37693(19) 0.34083(19) 0.0370(8) Uani 1 1 d . . . . .
H28A H 0.430228 0.367349 0.398499 0.056 Uiso 1 1 calc GR . . . .
H28B H 0.505019 0.341439 0.313426 0.056 Uiso 1 1 calc GR . . . .
H28C H 0.369582 0.358507 0.328174 0.056 Uiso 1 1 calc GR . . . .
C29 C 0.2410(2) 0.57017(19) 0.39874(16) 0.0261(6) Uani 1 1 d . . . . .
C30 C 0.1557(3) 0.4994(2) 0.40033(19) 0.0359(7) Uani 1 1 d . . . . .
H30A H 0.124351 0.511228 0.353403 0.054 Uiso 1 1 calc GR . . . .
H30B H 0.093576 0.501637 0.448744 0.054 Uiso 1 1 calc GR . . . .
H30C H 0.194743 0.440025 0.399866 0.054 Uiso 1 1 calc GR . . . .
C31 C 0.2938(3) 0.5508(2) 0.47055(17) 0.0365(7) Uani 1 1 d . . . . .
H31A H 0.332786 0.491413 0.468896 0.055 Uiso 1 1 calc GR . . . .
H31B H 0.233283 0.552584 0.519929 0.055 Uiso 1 1 calc GR . . . .
H31C H 0.348856 0.595949 0.468670 0.055 Uiso 1 1 calc GR . . . .
C32 C 0.1783(3) 0.6621(2) 0.40407(17) 0.0327(7) Uani 1 1 d . . . . .
H32A H 0.232629 0.707658 0.402954 0.049 Uiso 1 1 calc GR . . . .
H32B H 0.118436 0.662052 0.453899 0.049 Uiso 1 1 calc GR . . . .
H32C H 0.143629 0.675630 0.358776 0.049 Uiso 1 1 calc GR . . . .
C33 C 0.1768(2) 0.62588(19) 0.19318(16) 0.0238(6) Uani 1 1 d . . . . .
H33A H 0.156486 0.564283 0.192278 0.036 Uiso 1 1 calc GR . . . .
H33B H 0.179488 0.658805 0.141131 0.036 Uiso 1 1 calc GR . . . .
H33C H 0.119351 0.654911 0.234409 0.036 Uiso 1 1 calc GR . . . .
Cl1 Cl 0.20414(5) 1.26697(4) 0.06683(4) 0.02351(15) Uani 1 1 d . . . . .
Cl2 Cl 0.04410(6) 1.10683(4) 0.01358(4) 0.02550(15) Uani 1 1 d . . . . .
Cl3 Cl -0.13683(6) 1.00614(4) 0.19110(5) 0.03271(17) Uani 1 1 d . . . . .
Cl4 Cl -0.08906(6) 1.10688(5) 0.35743(4) 0.02955(16) Uani 1 1 d . . . . .
Cl5 Cl 0.12227(6) 1.26703(5) 0.28222(4) 0.02569(15) Uani 1 1 d . . . . .
Cl6 Cl -0.04585(6) 1.34747(5) -0.01116(4) 0.02821(16) Uani 1 1 d . . . . .
Cl7 Cl -0.26801(6) 1.18022(5) 0.07058(4) 0.02911(16) Uani 1 1 d . . . . .
Cl8 Cl -0.34681(5) 1.17879(5) 0.28672(4) 0.02729(16) Uani 1 1 d . . . . .
Cl9 Cl -0.18178(6) 1.34546(5) 0.34306(4) 0.02726(16) Uani 1 1 d . . . . .
Cl10 Cl 0.00515(6) 1.44965(4) 0.15816(4) 0.02774(16) Uani 1 1 d . . . . .
Cl11 Cl -0.28702(6) 1.39260(4) 0.16297(4) 0.02410(15) Uani 1 1 d . . . . .
C34 C 0.0227(2) 1.15575(16) 0.18194(14) 0.0154(5) Uani 1 1 d . . . . .
H34 H 0.091619 1.103205 0.186735 0.019 Uiso 1 1 calc R . . . .
B1 B 0.0607(2) 1.25185(19) 0.12162(16) 0.0151(6) Uani 1 1 d . . . . .
B2 B -0.0197(2) 1.17106(19) 0.09378(17) 0.0160(6) Uani 1 1 d . . . . .
B3 B -0.1097(2) 1.12156(19) 0.18341(18) 0.0185(6) Uani 1 1 d . . . . .
B4 B -0.0850(2) 1.17077(19) 0.26563(17) 0.0176(6) Uani 1 1 d . . . . .
B5 B 0.0204(2) 1.25188(19) 0.22769(17) 0.0174(6) Uani 1 1 d . . . . .
B6 B -0.0612(2) 1.28730(19) 0.08416(17) 0.0165(6) Uani 1 1 d . . . . .
B7 B -0.1675(2) 1.20599(19) 0.12313(17) 0.0178(6) Uani 1 1 d . . . . .
B8 B -0.2077(2) 1.20540(19) 0.22948(17) 0.0166(6) Uani 1 1 d . . . . .
B9 B -0.1262(2) 1.28656(19) 0.25695(17) 0.0170(6) Uani 1 1 d . . . . .
B10 B -0.0355(2) 1.33700(19) 0.16737(17) 0.0172(6) Uani 1 1 d . . . . .
B11 B -0.1770(2) 1.30880(19) 0.16857(16) 0.0152(6) Uani 1 1 d . . . . .
F1 F 0.8007(3) 0.7837(2) 0.44816(16) 0.1047(10) Uani 1 1 d . . . . .
C35 C 0.8259(3) 0.7446(2) 0.3788(2) 0.0471(9) Uani 1 1 d . . . . .
C36 C 0.8280(3) 0.7972(2) 0.3102(2) 0.0419(8) Uani 1 1 d . . . . .
H36 H 0.812724 0.859966 0.310573 0.050 Uiso 1 1 calc R . . . .
C37 C 0.8529(3) 0.7569(2) 0.2399(2) 0.0413(8) Uani 1 1 d . . . . .
H37 H 0.854883 0.791946 0.190949 0.050 Uiso 1 1 calc R . . . .
C38 C 0.8747(3) 0.6665(2) 0.2406(2) 0.0405(8) Uani 1 1 d . . . . .
H38 H 0.892161 0.639459 0.191829 0.049 Uiso 1 1 calc R . . . .
C39 C 0.8718(3) 0.6145(2) 0.3102(2) 0.0443(9) Uani 1 1 d . . . . .
H39 H 0.886396 0.551709 0.309894 0.053 Uiso 1 1 calc R . . . .
C40 C 0.8474(3) 0.6540(2) 0.3815(2) 0.0518(10) Uani 1 1 d . . . . .
H40 H 0.845608 0.619254 0.430615 0.062 Uiso 1 1 calc R . . . .

loop_
_atom_site_aniso_label
_atom_site_aniso_U_11
_atom_site_aniso_U_22
_atom_site_aniso_U_33
_atom_site_aniso_U_23
_atom_site_aniso_U_13
_atom_site_aniso_U_12
Ti1 0.0135(2) 0.0156(2) 0.0150(2) -0.00261(18) -0.00505(18) 0.00101(18)
Ti2 0.0122(2) 0.0152(2) 0.0162(2) -0.00392(17) -0.00453(18) 0.00103(17)
Si1 0.0161(4) 0.0185(4) 0.0141(3) -0.0022(3) -0.0041(3) -0.0010(3)
Si2 0.0236(4) 0.0189(4) 0.0187(4) -0.0009(3) -0.0060(3) 0.0051(3)
N1 0.0162(11) 0.0182(11) 0.0178(11) -0.0012(9) -0.0085(9) -0.0007(9)
N2 0.0180(11) 0.0182(11) 0.0177(11) -0.0027(9) -0.0020(9) 0.0004(9)
C1 0.0119(12) 0.0161(12) 0.0172(13) -0.0016(10) -0.0053(10) 0.0022(10)
C2 0.0135(12) 0.0193(13) 0.0171(13) 0.0021(10) -0.0045(10) 0.0033(10)
C3 0.0154(13) 0.0247(14) 0.0142(13) -0.0019(10) -0.0048(10) 0.0086(11)
C4 0.0182(13) 0.0192(13) 0.0205(13) -0.0063(11) -0.0102(11) 0.0075(11)
C5 0.0130(12) 0.0170(13) 0.0207(13) -0.0003(10) -0.0072(10) 0.0024(10)
C6 0.0196(14) 0.0227(14) 0.0224(14) 0.0031(11) -0.0014(11) -0.0018(11)
C7 0.0296(16) 0.0368(17) 0.0163(14) -0.0017(12) -0.0063(12) 0.0082(13)
C8 0.0268(15) 0.0303(15) 0.0280(15) -0.0109(12) -0.0160(13) 0.0062(12)
C9 0.0180(14) 0.0199(14) 0.0294(15) -0.0016(11) -0.0053(12) -0.0029(11)
C10 0.0228(15) 0.0389(17) 0.0168(14) -0.0011(12) -0.0018(11) -0.0011(12)
C11 0.0276(15) 0.0229(14) 0.0263(15) -0.0061(12) -0.0096(12) -0.0016(12)
C12 0.0225(14) 0.0236(14) 0.0206(14) -0.0008(11) -0.0129(11) 0.0024(11)
C13 0.0273(15) 0.0239(15) 0.0299(15) -0.0026(12) -0.0171(13) 0.0029(12)
C14 0.0383(18) 0.0374(17) 0.0215(15) -0.0016(13) -0.0145(13) 0.0054(14)
C15 0.0278(16) 0.0271(15) 0.0412(18) -0.0068(13) -0.0216(14) 0.0010(12)
C16 0.0228(14) 0.0226(14) 0.0218(14) 0.0017(11) -0.0047(11) -0.0025(11)
C17 0.0136(12) 0.0180(13) 0.0191(13) -0.0041(10) -0.0070(10) 0.0019(10)
C18 0.0139(12) 0.0165(13) 0.0190(13) -0.0064(10) -0.0036(10) 0.0044(10)
C19 0.0108(12) 0.0204(13) 0.0196(13) -0.0041(10) -0.0021(10) 0.0033(10)
C20 0.0147(13) 0.0246(14) 0.0171(13) -0.0046(11) -0.0013(10) 0.0066(11)
C21 0.0152(13) 0.0277(15) 0.0210(14) -0.0112(11) -0.0047(11) 0.0055(11)
C22 0.0176(13) 0.0188(13) 0.0208(13) -0.0090(11) -0.0029(11) 0.0021(10)
C23 0.0180(14) 0.0276(15) 0.0350(16) -0.0036(12) -0.0084(12) -0.0004(12)
C24 0.0212(14) 0.0340(16) 0.0203(14) 0.0057(12) -0.0004(12) 0.0061(12)
C25 0.0290(16) 0.0467(19) 0.0239(15) -0.0155(13) -0.0140(13) 0.0081(14)
C26 0.0339(17) 0.0225(15) 0.0395(18) -0.0115(13) -0.0097(14) -0.0040(13)
C27 0.0345(17) 0.0413(18) 0.0266(16) -0.0022(13) -0.0162(13) 0.0094(14)
C28 0.047(2) 0.0243(16) 0.0329(17) -0.0003(13) -0.0013(15) 0.0089(14)
C29 0.0277(15) 0.0269(15) 0.0197(14) -0.0046(11) 0.0012(12) 0.0026(12)
C30 0.0294(17) 0.0381(18) 0.0311(17) -0.0001(14) 0.0096(13) -0.0063(14)
C31 0.049(2) 0.0381(18) 0.0186(15) -0.0037(13) -0.0043(14) 0.0083(15)
C32 0.0334(17) 0.0348(17) 0.0236(15) -0.0066(13) 0.0040(13) 0.0078(14)
C33 0.0187(14) 0.0289(15) 0.0270(15) -0.0108(12) -0.0081(12) -0.0013(11)
Cl1 0.0153(3) 0.0302(4) 0.0235(3) -0.0030(3) -0.0010(3) -0.0040(3)
Cl2 0.0249(3) 0.0297(4) 0.0240(3) -0.0154(3) -0.0063(3) 0.0050(3)
Cl3 0.0316(4) 0.0158(3) 0.0487(5) -0.0038(3) -0.0047(3) -0.0049(3)
Cl4 0.0308(4) 0.0322(4) 0.0199(3) 0.0091(3) -0.0029(3) 0.0073(3)
Cl5 0.0227(3) 0.0357(4) 0.0237(3) -0.0078(3) -0.0134(3) -0.0001(3)
Cl6 0.0287(4) 0.0374(4) 0.0157(3) 0.0056(3) -0.0054(3) 0.0046(3)
Cl7 0.0222(3) 0.0405(4) 0.0310(4) -0.0134(3) -0.0143(3) -0.0009(3)
Cl8 0.0153(3) 0.0311(4) 0.0306(4) 0.0017(3) 0.0019(3) -0.0025(3)
Cl9 0.0315(4) 0.0318(4) 0.0182(3) -0.0111(3) -0.0047(3) 0.0075(3)
Cl10 0.0316(4) 0.0151(3) 0.0369(4) -0.0041(3) -0.0072(3) -0.0051(3)
Cl11 0.0236(3) 0.0254(3) 0.0220(3) -0.0018(3) -0.0069(3) 0.0112(3)
C34 0.0153(13) 0.0163(13) 0.0150(12) -0.0027(10) -0.0041(10) -0.0005(10)
B1 0.0156(14) 0.0179(14) 0.0128(14) -0.0009(11) -0.0057(11) -0.0008(11)
B2 0.0150(14) 0.0165(14) 0.0183(14) -0.0044(11) -0.0063(12) 0.0001(11)
B3 0.0143(14) 0.0177(15) 0.0226(16) -0.0024(12) -0.0033(12) 0.0004(12)
B4 0.0161(15) 0.0189(15) 0.0163(14) 0.0011(12) -0.0034(12) 0.0023(12)
B5 0.0174(15) 0.0199(15) 0.0168(15) -0.0041(12) -0.0070(12) 0.0013(12)
B6 0.0158(14) 0.0188(15) 0.0145(14) -0.0019(11) -0.0034(12) 0.0004(12)
B7 0.0169(15) 0.0202(15) 0.0173(15) -0.0038(12) -0.0057(12) 0.0008(12)
B8 0.0154(14) 0.0182(15) 0.0164(14) -0.0013(11) -0.0045(12) 0.0011(12)
B9 0.0189(15) 0.0174(14) 0.0145(14) -0.0024(11) -0.0043(12) 0.0027(12)
B10 0.0169(15) 0.0182(15) 0.0169(15) -0.0018(11) -0.0046(12) -0.0003(12)
B11 0.0159(14) 0.0165(14) 0.0124(14) -0.0002(11) -0.0029(11) 0.0015(11)
F1 0.157(3) 0.093(2) 0.0570(16) -0.0362(15) -0.0102(17) 0.022(2)
C35 0.050(2) 0.050(2) 0.038(2) -0.0147(17) 0.0010(16) -0.0001(17)
C36 0.0328(18) 0.0302(17) 0.059(2) -0.0021(16) -0.0050(16) -0.0015(14)
C37 0.0285(17) 0.049(2) 0.047(2) 0.0030(17) -0.0134(15) -0.0026(15)
C38 0.0217(16) 0.054(2) 0.050(2) -0.0169(17) -0.0120(15) 0.0000(15)
C39 0.0289(18) 0.0303(18) 0.070(3) -0.0088(17) -0.0044(17) -0.0021(14)
C40 0.049(2) 0.045(2) 0.049(2) 0.0119(17) 0.0034(18) 0.0012(17)

loop_
_atom_type_symbol
_atom_type_description
_atom_type_scat_dispersion_real
_atom_type_scat_dispersion_imag
_atom_type_scat_source
C C 0.0033 0.0016 'International Tables Vol C Tables 4.2.6.8 and 6.1.1.4'
H H 0.0000 0.0000 'International Tables Vol C Tables 4.2.6.8 and 6.1.1.4'
B B 0.0013 0.0007 'International Tables Vol C Tables 4.2.6.8 and 6.1.1.4'
Cl Cl 0.1484 0.1585 'International Tables Vol C Tables 4.2.6.8 and 6.1.1.4'
F F 0.0171 0.0103 'International Tables Vol C Tables 4.2.6.8 and 6.1.1.4'
N N 0.0061 0.0033 'International Tables Vol C Tables 4.2.6.8 and 6.1.1.4'
Si Si 0.0817 0.0704 'International Tables Vol C Tables 4.2.6.8 and 6.1.1.4'
Ti Ti 0.2776 0.4457 'International Tables Vol C Tables 4.2.6.8 and 6.1.1.4'

loop_
_geom_angle_atom_site_label_1
_geom_angle_atom_site_label_2
_geom_angle_atom_site_label_3
_geom_angle
_geom_angle_site_symmetry_1
_geom_angle_site_symmetry_3
_geom_angle_publ_flag
N1 Ti1 Si1 36.33(6) . . ?
N1 Ti1 C1 76.53(9) . . ?
N1 Ti1 C2 100.17(9) . . ?
N1 Ti1 C3 133.03(9) . . ?
N1 Ti1 C4 129.68(9) . . ?
N1 Ti1 C5 95.45(9) . . ?
N1 Ti1 C16 107.03(10) . . ?
N1 Ti1 C17 112.60(9) . . ?
C1 Ti1 Si1 40.32(6) . . ?
C1 Ti1 C2 36.63(8) . . ?
C1 Ti1 C3 58.75(8) . . ?
C1 Ti1 C4 58.99(8) . . ?
C1 Ti1 C5 36.59(9) . . ?
C2 Ti1 Si1 67.08(6) . . ?
C2 Ti1 C3 34.15(8) . . ?
C2 Ti1 C4 57.34(9) . . ?
C3 Ti1 Si1 97.40(6) . . ?
C4 Ti1 Si1 97.20(6) . . ?
C4 Ti1 C3 33.58(9) . . ?
C5 Ti1 Si1 66.19(6) . . ?
C5 Ti1 C2 59.30(9) . . ?
C5 Ti1 C3 57.22(8) . . ?
C5 Ti1 C4 34.42(8) . . ?
C16 Ti1 Si1 119.94(8) . . ?
C16 Ti1 C1 123.75(10) . . ?
C16 Ti1 C2 90.25(9) . . ?
C16 Ti1 C3 88.28(9) . . ?
C16 Ti1 C4 116.40(10) . . ?
C16 Ti1 C5 145.22(9) . . ?
C16 Ti1 C17 99.10(10) . . ?
C17 Ti1 Si1 133.85(7) . . ?
C17 Ti1 C1 132.30(9) . . ?
C17 Ti1 C2 141.16(9) . . ?
C17 Ti1 C3 108.09(9) . . ?
C17 Ti1 C4 85.11(9) . . ?
C17 Ti1 C5 96.14(9) . . ?
N2 Ti2 Si2 36.50(6) . . ?
N2 Ti2 C17 107.00(9) . . ?
N2 Ti2 C18 76.81(9) . . ?
N2 Ti2 C19 101.61(9) . . ?
N2 Ti2 C20 134.44(9) . . ?
N2 Ti2 C21 128.63(9) . . ?
N2 Ti2 C22 93.97(9) . . ?
N2 Ti2 C33 110.87(10) . . ?
C17 Ti2 Si2 119.56(6) . . ?
C17 Ti2 C19 92.52(9) . . ?
C17 Ti2 C20 90.61(9) . . ?
C17 Ti2 C21 119.16(9) . . ?
C17 Ti2 C22 147.90(9) . . ?
C18 Ti2 Si2 40.56(6) . . ?
C18 Ti2 C17 124.80(9) . . ?
C18 Ti2 C19 36.12(9) . . ?
C18 Ti2 C20 59.10(9) . . ?
C18 Ti2 C21 59.33(9) . . ?
C18 Ti2 C22 36.65(9) . . ?
C19 Ti2 Si2 67.46(6) . . ?
C19 Ti2 C20 34.43(8) . . ?
C19 Ti2 C21 57.44(9) . . ?
C20 Ti2 Si2 98.22(6) . . ?
C21 Ti2 Si2 97.41(6) . . ?
C21 Ti2 C20 33.96(9) . . ?
C22 Ti2 Si2 65.83(7) . . ?
C22 Ti2 C19 58.94(9) . . ?
C22 Ti2 C20 57.72(9) . . ?
C22 Ti2 C21 34.69(9) . . ?
C33 Ti2 Si2 132.79(8) . . ?
C33 Ti2 C17 99.91(10) . . ?
C33 Ti2 C18 131.03(10) . . ?
C33 Ti2 C19 139.68(10) . . ?
C33 Ti2 C20 106.71(10) . . ?
C33 Ti2 C21 83.29(10) . . ?
C33 Ti2 C22 94.73(10) . . ?
N1 Si1 Ti1 40.28(7) . . ?
N1 Si1 C1 91.52(10) . . ?
N1 Si1 C10 117.21(12) . . ?
N1 Si1 C11 115.53(12) . . ?
C1 Si1 Ti1 51.39(7) . . ?
C10 Si1 Ti1 130.25(10) . . ?
C10 Si1 C1 112.62(12) . . ?
C10 Si1 C11 105.52(13) . . ?
C11 Si1 Ti1 124.15(9) . . ?
C11 Si1 C1 114.44(12) . . ?
N2 Si2 Ti2 40.42(7) . . ?
N2 Si2 C18 91.59(10) . . ?
N2 Si2 C27 114.02(12) . . ?
N2 Si2 C28 115.97(13) . . ?
C18 Si2 Ti2 51.50(7) . . ?
C27 Si2 Ti2 121.51(10) . . ?
C27 Si2 C18 114.50(13) . . ?
C27 Si2 C28 106.53(15) . . ?
C28 Si2 Ti2 131.66(11) . . ?
C28 Si2 C18 114.09(13) . . ?
Si1 N1 Ti1 103.39(10) . . ?
C12 N1 Ti1 129.83(16) . . ?
C12 N1 Si1 126.16(16) . . ?
Si2 N2 Ti2 103.07(10) . . ?
C29 N2 Ti2 130.25(17) . . ?
C29 N2 Si2 126.22(17) . . ?
Si1 C1 Ti1 88.29(9) . . ?
C2 C1 Ti1 74.94(14) . . ?
C2 C1 Si1 123.26(18) . . ?
C5 C1 Ti1 74.11(14) . . ?
C5 C1 Si1 120.77(18) . . ?
C5 C1 C2 106.2(2) . . ?
C1 C2 Ti1 68.43(13) . . ?
C1 C2 C6 126.4(2) . . ?
C3 C2 Ti1 77.29(14) . . ?
C3 C2 C1 108.2(2) . . ?
C3 C2 C6 125.3(2) . . ?
C6 C2 Ti1 121.33(16) . . ?
C2 C3 Ti1 68.56(13) . . ?
C2 C3 C4 108.7(2) . . ?
C2 C3 C7 126.5(2) . . ?
C4 C3 Ti1 72.85(13) . . ?
C4 C3 C7 124.7(2) . . ?
C7 C3 Ti1 126.88(17) . . ?
C3 C4 Ti1 73.57(14) . . ?
C3 C4 C8 125.1(2) . . ?
C5 C4 Ti1 67.91(13) . . ?
C5 C4 C3 108.0(2) . . ?
C5 C4 C8 126.7(2) . . ?
C8 C4 Ti1 127.97(17) . . ?
C1 C5 Ti1 69.30(13) . . ?
C1 C5 C9 126.5(2) . . ?
C4 C5 Ti1 77.68(14) . . ?
C4 C5 C1 108.9(2) . . ?
C4 C5 C9 124.6(2) . . ?
C9 C5 Ti1 117.31(16) . . ?
C2 C6 H6A 109.5 . . ?
C2 C6 H6B 109.5 . . ?
C2 C6 H6C 109.5 . . ?
H6A C6 H6B 109.5 . . ?
H6A C6 H6C 109.5 . . ?
H6B C6 H6C 109.5 . . ?
C3 C7 H7A 109.5 . . ?
C3 C7 H7B 109.5 . . ?
C3 C7 H7C 109.5 . . ?
H7A C7 H7B 109.5 . . ?
H7A C7 H7C 109.5 . . ?
H7B C7 H7C 109.5 . . ?
C4 C8 H8A 109.5 . . ?
C4 C8 H8B 109.5 . . ?
C4 C8 H8C 109.5 . . ?
H8A C8 H8B 109.5 . . ?
H8A C8 H8C 109.5 . . ?
H8B C8 H8C 109.5 . . ?
C5 C9 H9A 109.5 . . ?
C5 C9 H9B 109.5 . . ?
C5 C9 H9C 109.5 . . ?
H9A C9 H9B 109.5 . . ?
H9A C9 H9C 109.5 . . ?
H9B C9 H9C 109.5 . . ?
Si1 C10 H10A 109.5 . . ?
Si1 C10 H10B 109.5 . . ?
Si1 C10 H10C 109.5 . . ?
H10A C10 H10B 109.5 . . ?
H10A C10 H10C 109.5 . . ?
H10B C10 H10C 109.5 . . ?
Si1 C11 H11A 109.5 . . ?
Si1 C11 H11B 109.5 . . ?
Si1 C11 H11C 109.5 . . ?
H11A C11 H11B 109.5 . . ?
H11A C11 H11C 109.5 . . ?
H11B C11 H11C 109.5 . . ?
N1 C12 C13 110.8(2) . . ?
N1 C12 C14 109.2(2) . . ?
N1 C12 C15 109.1(2) . . ?
C13 C12 C15 108.9(2) . . ?
C14 C12 C13 108.2(2) . . ?
C14 C12 C15 110.7(2) . . ?
C12 C13 H13A 109.5 . . ?
C12 C13 H13B 109.5 . . ?
C12 C13 H13C 109.5 . . ?
H13A C13 H13B 109.5 . . ?
H13A C13 H13C 109.5 . . ?
H13B C13 H13C 109.5 . . ?
C12 C14 H14A 109.5 . . ?
C12 C14 H14B 109.5 . . ?
C12 C14 H14C 109.5 . . ?
H14A C14 H14B 109.5 . . ?
H14A C14 H14C 109.5 . . ?
H14B C14 H14C 109.5 . . ?
C12 C15 H15A 109.5 . . ?
C12 C15 H15B 109.5 . . ?
C12 C15 H15C 109.5 . . ?
H15A C15 H15B 109.5 . . ?
H15A C15 H15C 109.5 . . ?
H15B C15 H15C 109.5 . . ?
Ti1 C16 H16A 109.5 . . ?
Ti1 C16 H16B 109.5 . . ?
Ti1 C16 H16C 109.5 . . ?
H16A C16 H16B 109.5 . . ?
H16A C16 H16C 109.5 . . ?
H16B C16 H16C 109.5 . . ?
Ti1 C17 Ti2 174.53(12) . . ?
Ti1 C17 H17A 91.6 . . ?
Ti1 C17 H17B 100.4 . . ?
Ti1 C17 H17C 90.5 . . ?
Ti2 C17 H17A 87.2 . . ?
Ti2 C17 H17B 84.8 . . ?
Ti2 C17 H17C 85.7 . . ?
H17A C17 H17B 117.9 . . ?
H17A C17 H17C 122.4 . . ?
H17B C17 H17C 118.2 . . ?
Si2 C18 Ti2 87.94(9) . . ?
C19 C18 Ti2 75.51(14) . . ?
C19 C18 Si2 124.92(18) . . ?
C19 C18 C22 106.2(2) . . ?
C22 C18 Ti2 73.80(14) . . ?
C22 C18 Si2 118.97(19) . . ?
C18 C19 Ti2 68.37(13) . . ?
C18 C19 C23 126.7(2) . . ?
C20 C19 Ti2 75.96(14) . . ?
C20 C19 C18 108.9(2) . . ?
C20 C19 C23 124.3(2) . . ?
C23 C19 Ti2 124.71(17) . . ?
C19 C20 Ti2 69.60(14) . . ?
C19 C20 C21 108.0(2) . . ?
C19 C20 C24 126.8(2) . . ?
C21 C20 Ti2 72.66(14) . . ?
C21 C20 C24 125.1(2) . . ?
C24 C20 Ti2 126.10(17) . . ?
C20 C21 Ti2 73.37(14) . . ?
C20 C21 C25 125.0(2) . . ?
C22 C21 Ti2 68.38(14) . . ?
C22 C21 C20 108.0(2) . . ?
C22 C21 C25 126.8(3) . . ?
C25 C21 Ti2 128.12(18) . . ?
C18 C22 Ti2 69.55(13) . . ?
C18 C22 C26 126.7(2) . . ?
C21 C22 Ti2 76.93(15) . . ?
C21 C22 C18 108.8(2) . . ?
C21 C22 C26 124.5(2) . . ?
C26 C22 Ti2 119.27(18) . . ?
C19 C23 H23A 109.5 . . ?
C19 C23 H23B 109.5 . . ?
C19 C23 H23C 109.5 . . ?
H23A C23 H23B 109.5 . . ?
H23A C23 H23C 109.5 . . ?
H23B C23 H23C 109.5 . . ?
C20 C24 H24A 109.5 . . ?
C20 C24 H24B 109.5 . . ?
C20 C24 H24C 109.5 . . ?
H24A C24 H24B 109.5 . . ?
H24A C24 H24C 109.5 . . ?
H24B C24 H24C 109.5 . . ?
C21 C25 H25A 109.5 . . ?
C21 C25 H25B 109.5 . . ?
C21 C25 H25C 109.5 . . ?
H25A C25 H25B 109.5 . . ?
H25A C25 H25C 109.5 . . ?
H25B C25 H25C 109.5 . . ?
C22 C26 H26A 109.5 . . ?
C22 C26 H26B 109.5 . . ?
C22 C26 H26C 109.5 . . ?
H26A C26 H26B 109.5 . . ?
H26A C26 H26C 109.5 . . ?
H26B C26 H26C 109.5 . . ?
Si2 C27 H27A 109.5 . . ?
Si2 C27 H27B 109.5 . . ?
Si2 C27 H27C 109.5 . . ?
H27A C27 H27B 109.5 . . ?
H27A C27 H27C 109.5 . . ?
H27B C27 H27C 109.5 . . ?
Si2 C28 H28A 109.5 . . ?
Si2 C28 H28B 109.5 . . ?
Si2 C28 H28C 109.5 . . ?
H28A C28 H28B 109.5 . . ?
H28A C28 H28C 109.5 . . ?
H28B C28 H28C 109.5 . . ?
N2 C29 C30 108.6(2) . . ?
N2 C29 C31 109.9(2) . . ?
N2 C29 C32 110.8(2) . . ?
C30 C29 C31 110.1(2) . . ?
C32 C29 C30 109.2(2) . . ?
C32 C29 C31 108.3(2) . . ?
C29 C30 H30A 109.5 . . ?
C29 C30 H30B 109.5 . . ?
C29 C30 H30C 109.5 . . ?
H30A C30 H30B 109.5 . . ?
H30A C30 H30C 109.5 . . ?
H30B C30 H30C 109.5 . . ?
C29 C31 H31A 109.5 . . ?
C29 C31 H31B 109.5 . . ?
C29 C31 H31C 109.5 . . ?
H31A C31 H31B 109.5 . . ?
H31A C31 H31C 109.5 . . ?
H31B C31 H31C 109.5 . . ?
C29 C32 H32A 109.5 . . ?
C29 C32 H32B 109.5 . . ?
C29 C32 H32C 109.5 . . ?
H32A C32 H32B 109.5 . . ?
H32A C32 H32C 109.5 . . ?
H32B C32 H32C 109.5 . . ?
Ti2 C33 H33A 109.5 . . ?
Ti2 C33 H33B 109.5 . . ?
Ti2 C33 H33C 109.5 . . ?
H33A C33 H33B 109.5 . . ?
H33A C33 H33C 109.5 . . ?
H33B C33 H33C 109.5 . . ?
B1 C34 H34 117.9 . . ?
B1 C34 B2 62.67(15) . . ?
B1 C34 B4 114.49(19) . . ?
B1 C34 B5 62.70(16) . . ?
B2 C34 H34 117.7 . . ?
B3 C34 H34 118.1 . . ?
B3 C34 B1 114.28(19) . . ?
B3 C34 B2 62.59(16) . . ?
B3 C34 B4 62.53(16) . . ?
B3 C34 B5 114.33(19) . . ?
B4 C34 H34 117.8 . . ?
B4 C34 B2 114.58(19) . . ?
B4 C34 B5 62.64(16) . . ?
B5 C34 H34 117.8 . . ?
B5 C34 B2 114.69(19) . . ?
Cl1 B1 B2 119.06(18) . . ?
Cl1 B1 B5 121.17(18) . . ?
Cl1 B1 B6 124.10(18) . . ?
Cl1 B1 B10 125.32(19) . . ?
C34 B1 Cl1 121.22(18) . . ?
C34 B1 B2 58.98(15) . . ?
C34 B1 B5 58.83(15) . . ?
C34 B1 B6 105.07(19) . . ?
C34 B1 B10 104.91(19) . . ?
B5 B1 B2 108.5(2) . . ?
B6 B1 B2 60.03(15) . . ?
B6 B1 B5 108.4(2) . . ?
B10 B1 B2 108.78(19) . . ?
B10 B1 B5 59.69(15) . . ?
B10 B1 B6 60.80(16) . . ?
Cl2 B2 B1 120.06(19) . . ?
Cl2 B2 B3 121.04(18) . . ?
Cl2 B2 B6 125.04(19) . . ?
Cl2 B2 B7 125.86(18) . . ?
C34 B2 Cl2 121.21(18) . . ?
C34 B2 B1 58.35(14) . . ?
C34 B2 B3 58.34(15) . . ?
C34 B2 B6 104.46(19) . . ?
C34 B2 B7 104.24(19) . . ?
B3 B2 B1 107.24(19) . . ?
B3 B2 B6 107.9(2) . . ?
B3 B2 B7 59.70(16) . . ?
B6 B2 B1 59.86(15) . . ?
B7 B2 B1 107.76(19) . . ?
B7 B2 B6 60.33(16) . . ?
Cl3 B3 B2 119.30(19) . . ?
Cl3 B3 B4 120.70(19) . . ?
Cl3 B3 B7 124.42(19) . . ?
C34 B3 Cl3 121.12(18) . . ?
C34 B3 B2 59.07(15) . . ?
C34 B3 B4 58.80(15) . . ?
C34 B3 B7 105.2(2) . . ?
C34 B3 B8 105.12(19) . . ?
B4 B3 B2 108.6(2) . . ?
B7 B3 B2 60.17(16) . . ?
B7 B3 B4 108.4(2) . . ?
B8 B3 Cl3 125.05(19) . . ?
B8 B3 B2 108.8(2) . . ?
B8 B3 B4 60.01(16) . . ?
B8 B3 B7 60.49(16) . . ?
Cl4 B4 B3 121.01(19) . . ?
Cl4 B4 B5 120.24(19) . . ?
Cl4 B4 B8 124.29(19) . . ?
Cl4 B4 B9 123.88(19) . . ?
C34 B4 Cl4 122.13(18) . . ?
C34 B4 B3 58.67(15) . . ?
C34 B4 B5 58.84(15) . . ?
C34 B4 B8 104.98(19) . . ?
C34 B4 B9 104.86(19) . . ?
B3 B4 B5 108.1(2) . . ?
B3 B4 B9 108.42(19) . . ?
B8 B4 B3 59.95(16) . . ?
B8 B4 B5 108.37(19) . . ?
B8 B4 B9 60.74(16) . . ?
B9 B4 B5 59.68(16) . . ?
Cl5 B5 B1 121.31(19) . . ?
Cl5 B5 B4 119.58(18) . . ?
C34 B5 Cl5 121.40(18) . . ?
C34 B5 B1 58.47(15) . . ?
C34 B5 B4 58.52(15) . . ?
C34 B5 B9 104.84(19) . . ?
C34 B5 B10 104.81(19) . . ?
B4 B5 B1 107.6(2) . . ?
B9 B5 Cl5 124.19(19) . . ?
B9 B5 B1 108.35(19) . . ?
B9 B5 B4 59.99(16) . . ?
B9 B5 B10 60.75(16) . . ?
B10 B5 Cl5 125.28(19) . . ?
B10 B5 B1 59.92(16) . . ?
B10 B5 B4 108.44(19) . . ?
Cl6 B6 B1 120.95(19) . . ?
Cl6 B6 B2 121.04(18) . . ?
Cl6 B6 B7 122.70(18) . . ?
Cl6 B6 B10 121.88(19) . . ?
Cl6 B6 B11 123.35(18) . . ?
B1 B6 B2 60.11(15) . . ?
B1 B6 B7 107.55(19) . . ?
B1 B6 B10 59.44(15) . . ?
B1 B6 B11 107.00(19) . . ?
B2 B6 B7 59.82(16) . . ?
B2 B6 B10 107.76(19) . . ?
B2 B6 B11 107.7(2) . . ?
B7 B6 B10 107.72(19) . . ?
B11 B6 B7 60.00(16) . . ?
B11 B6 B10 59.67(16) . . ?
Cl7 B7 B2 122.10(18) . . ?
Cl7 B7 B6 123.05(19) . . ?
Cl7 B7 B8 120.41(19) . . ?
Cl7 B7 B11 122.49(18) . . ?
B2 B7 B6 59.85(16) . . ?
B2 B7 B8 108.17(19) . . ?
B2 B7 B11 107.7(2) . . ?
B3 B7 Cl7 120.89(19) . . ?
B3 B7 B2 60.13(16) . . ?
B3 B7 B6 107.8(2) . . ?
B3 B7 B8 59.73(16) . . ?
B3 B7 B11 107.38(19) . . ?
B8 B7 B6 108.3(2) . . ?
B8 B7 B11 60.05(15) . . ?
B11 B7 B6 59.97(16) . . ?
Cl8 B8 B3 121.06(19) . . ?
Cl8 B8 B4 120.86(18) . . ?
Cl8 B8 B7 122.16(19) . . ?
Cl8 B8 B9 122.14(19) . . ?
Cl8 B8 B11 123.37(18) . . ?
B3 B8 B4 60.03(16) . . ?
B3 B8 B7 59.79(16) . . ?
B3 B8 B9 107.6(2) . . ?
B3 B8 B11 107.5(2) . . ?
B4 B8 B7 107.9(2) . . ?
B4 B8 B9 59.66(16) . . ?
B4 B8 B11 107.3(2) . . ?
B7 B8 B9 108.0(2) . . ?
B7 B8 B11 60.11(16) . . ?
B11 B8 B9 59.68(15) . . ?
Cl9 B9 B8 121.51(19) . . ?
Cl9 B9 B10 122.43(19) . . ?
Cl9 B9 B11 122.61(18) . . ?
B4 B9 Cl9 121.12(18) . . ?
B4 B9 B8 59.60(16) . . ?
B4 B9 B10 107.8(2) . . ?
B4 B9 B11 107.5(2) . . ?
B5 B9 Cl9 121.52(18) . . ?
B5 B9 B4 60.33(16) . . ?
B5 B9 B8 108.0(2) . . ?
B5 B9 B10 59.63(16) . . ?
B5 B9 B11 107.6(2) . . ?
B10 B9 B8 108.03(19) . . ?
B11 B9 B8 60.05(15) . . ?
B11 B9 B10 59.96(16) . . ?
Cl10 B10 B6 121.42(18) . . ?
Cl10 B10 B9 122.36(19) . . ?
Cl10 B10 B11 122.51(18) . . ?
B1 B10 Cl10 121.29(19) . . ?
B1 B10 B6 59.77(15) . . ?
B1 B10 B9 107.83(19) . . ?
B1 B10 B11 107.5(2) . . ?
B5 B10 Cl10 121.63(19) . . ?
B5 B10 B1 60.39(15) . . ?
B5 B10 B6 108.17(19) . . ?
B5 B10 B9 59.61(16) . . ?
B5 B10 B11 107.5(2) . . ?
B9 B10 B6 108.0(2) . . ?
B11 B10 B6 59.95(15) . . ?
B11 B10 B9 59.84(15) . . ?
Cl11 B11 B6 122.24(18) . . ?
Cl11 B11 B7 122.05(18) . . ?
Cl11 B11 B8 121.01(18) . . ?
Cl11 B11 B9 120.69(18) . . ?
Cl11 B11 B10 121.58(18) . . ?
B6 B11 B7 60.03(16) . . ?
B8 B11 B6 108.18(19) . . ?
B8 B11 B7 59.84(16) . . ?
B9 B11 B6 108.60(19) . . ?
B9 B11 B7 108.23(19) . . ?
B9 B11 B8 60.27(16) . . ?
B9 B11 B10 60.20(16) . . ?
B10 B11 B6 60.38(16) . . ?
B10 B11 B7 108.30(19) . . ?
B10 B11 B8 108.40(19) . . ?
F1 C35 C36 118.4(3) . . ?
F1 C35 C40 118.3(3) . . ?
C36 C35 C40 123.3(3) . . ?
C35 C36 H36 121.0 . . ?
C35 C36 C37 118.0(3) . . ?
C37 C36 H36 121.0 . . ?
C36 C37 H37 119.9 . . ?
C38 C37 C36 120.1(3) . . ?
C38 C37 H37 119.9 . . ?
C37 C38 H38 119.5 . . ?
C37 C38 C39 121.1(3) . . ?
C39 C38 H38 119.5 . . ?
C38 C39 H39 120.2 . . ?
C38 C39 C40 119.6(3) . . ?
C40 C39 H39 120.2 . . ?
C35 C40 C39 117.9(3) . . ?
C35 C40 H40 121.1 . . ?
C39 C40 H40 121.1 . . ?

loop_
_geom_bond_atom_site_label_1
_geom_bond_atom_site_label_2
_geom_bond_distance
_geom_bond_site_symmetry_2
_geom_bond_publ_flag
Ti1 Si1 2.8936(8) . ?
Ti1 N1 1.923(2) . ?
Ti1 C1 2.262(2) . ?
Ti1 C2 2.349(2) . ?
Ti1 C3 2.462(2) . ?
Ti1 C4 2.453(2) . ?
Ti1 C5 2.326(2) . ?
Ti1 C16 2.126(3) . ?
Ti1 C17 2.225(2) . ?
Ti2 Si2 2.8883(8) . ?
Ti2 N2 1.923(2) . ?
Ti2 C17 2.275(2) . ?
Ti2 C18 2.262(2) . ?
Ti2 C19 2.356(2) . ?
Ti2 C20 2.438(3) . ?
Ti2 C21 2.429(3) . ?
Ti2 C22 2.318(2) . ?
Ti2 C33 2.092(3) . ?
Si1 N1 1.762(2) . ?
Si1 C1 1.873(2) . ?
Si1 C10 1.863(3) . ?
Si1 C11 1.868(3) . ?
Si2 N2 1.764(2) . ?
Si2 C18 1.879(3) . ?
Si2 C27 1.861(3) . ?
Si2 C28 1.867(3) . ?
N1 C12 1.498(3) . ?
N2 C29 1.498(3) . ?
C1 C2 1.451(3) . ?
C1 C5 1.442(3) . ?
C2 C3 1.417(4) . ?
C2 C6 1.503(4) . ?
C3 C4 1.420(4) . ?
C3 C7 1.504(4) . ?
C4 C5 1.419(3) . ?
C4 C8 1.504(4) . ?
C5 C9 1.510(4) . ?
C6 H6A 0.9800 . ?
C6 H6B 0.9800 . ?
C6 H6C 0.9800 . ?
C7 H7A 0.9800 . ?
C7 H7B 0.9800 . ?
C7 H7C 0.9800 . ?
C8 H8A 0.9800 . ?
C8 H8B 0.9800 . ?
C8 H8C 0.9800 . ?
C9 H9A 0.9800 . ?
C9 H9B 0.9800 . ?
C9 H9C 0.9800 . ?
C10 H10A 0.9800 . ?
C10 H10B 0.9800 . ?
C10 H10C 0.9800 . ?
C11 H11A 0.9800 . ?
C11 H11B 0.9800 . ?
C11 H11C 0.9800 . ?
C12 C13 1.532(4) . ?
C12 C14 1.532(4) . ?
C12 C15 1.534(4) . ?
C13 H13A 0.9800 . ?
C13 H13B 0.9800 . ?
C13 H13C 0.9800 . ?
C14 H14A 0.9800 . ?
C14 H14B 0.9800 . ?
C14 H14C 0.9800 . ?
C15 H15A 0.9800 . ?
C15 H15B 0.9800 . ?
C15 H15C 0.9800 . ?
C16 H16A 0.9800 . ?
C16 H16B 0.9800 . ?
C16 H16C 0.9800 . ?
C17 H17A 0.9000 . ?
C17 H17B 0.8999 . ?
C17 H17C 0.9000 . ?
C18 C19 1.434(4) . ?
C18 C22 1.441(3) . ?
C19 C20 1.421(3) . ?
C19 C23 1.506(4) . ?
C20 C21 1.422(4) . ?
C20 C24 1.502(4) . ?
C21 C22 1.419(4) . ?
C21 C25 1.502(4) . ?
C22 C26 1.502(4) . ?
C23 H23A 0.9800 . ?
C23 H23B 0.9800 . ?
C23 H23C 0.9800 . ?
C24 H24A 0.9800 . ?
C24 H24B 0.9800 . ?
C24 H24C 0.9800 . ?
C25 H25A 0.9800 . ?
C25 H25B 0.9800 . ?
C25 H25C 0.9800 . ?
C26 H26A 0.9800 . ?
C26 H26B 0.9800 . ?
C26 H26C 0.9800 . ?
C27 H27A 0.9800 . ?
C27 H27B 0.9800 . ?
C27 H27C 0.9800 . ?
C28 H28A 0.9800 . ?
C28 H28B 0.9800 . ?
C28 H28C 0.9800 . ?
C29 C30 1.531(4) . ?
C29 C31 1.535(4) . ?
C29 C32 1.531(4) . ?
C30 H30A 0.9800 . ?
C30 H30B 0.9800 . ?
C30 H30C 0.9800 . ?
C31 H31A 0.9800 . ?
C31 H31B 0.9800 . ?
C31 H31C 0.9800 . ?
C32 H32A 0.9800 . ?
C32 H32B 0.9800 . ?
C32 H32C 0.9800 . ?
C33 H33A 0.9800 . ?
C33 H33B 0.9800 . ?
C33 H33C 0.9800 . ?
Cl1 B1 1.776(3) . ?
Cl2 B2 1.766(3) . ?
Cl3 B3 1.778(3) . ?
Cl4 B4 1.768(3) . ?
Cl5 B5 1.776(3) . ?
Cl6 B6 1.778(3) . ?
Cl7 B7 1.783(3) . ?
Cl8 B8 1.777(3) . ?
Cl9 B9 1.782(3) . ?
Cl10 B10 1.781(3) . ?
Cl11 B11 1.780(3) . ?
C34 H34 1.1200 . ?
C34 B1 1.715(4) . ?
C34 B2 1.726(4) . ?
C34 B3 1.713(4) . ?
C34 B4 1.715(4) . ?
C34 B5 1.721(4) . ?
B1 B2 1.790(4) . ?
B1 B5 1.788(4) . ?
B1 B6 1.785(4) . ?
B1 B10 1.779(4) . ?
B2 B3 1.787(4) . ?
B2 B6 1.788(4) . ?
B2 B7 1.787(4) . ?
B3 B4 1.779(4) . ?
B3 B7 1.779(4) . ?
B3 B8 1.778(4) . ?
B4 B5 1.786(4) . ?
B4 B8 1.779(4) . ?
B4 B9 1.780(4) . ?
B5 B9 1.775(4) . ?
B5 B10 1.775(4) . ?
B6 B7 1.797(4) . ?
B6 B10 1.804(4) . ?
B6 B11 1.796(4) . ?
B7 B8 1.792(4) . ?
B7 B11 1.796(4) . ?
B8 B9 1.799(4) . ?
B8 B11 1.795(4) . ?
B9 B10 1.795(4) . ?
B9 B11 1.789(4) . ?
B10 B11 1.791(4) . ?
F1 C35 1.356(4) . ?
C35 C36 1.357(5) . ?
C35 C40 1.369(5) . ?
C36 H36 0.9500 . ?
C36 C37 1.380(5) . ?
C37 H37 0.9500 . ?
C37 C38 1.366(5) . ?
C38 H38 0.9500 . ?
C38 C39 1.366(5) . ?
C39 H39 0.9500 . ?
C39 C40 1.389(5) . ?
C40 H40 0.9500 . ?

loop_
_geom_torsion_atom_site_label_1
_geom_torsion_atom_site_label_2
_geom_torsion_atom_site_label_3
_geom_torsion_atom_site_label_4
_geom_torsion
_geom_torsion_site_symmetry_1
_geom_torsion_site_symmetry_2
_geom_torsion_site_symmetry_3
_geom_torsion_site_symmetry_4
_geom_torsion_publ_flag
Ti1 Si1 N1 C12 171.7(3) . . . . ?
Ti1 Si1 C1 C2 -70.71(19) . . . . ?
Ti1 Si1 C1 C5 70.34(18) . . . . ?
Ti1 N1 C12 C13 -24.1(3) . . . . ?
Ti1 N1 C12 C14 -143.2(2) . . . . ?
Ti1 N1 C12 C15 95.7(2) . . . . ?
Ti1 C1 C2 C3 67.71(17) . . . . ?
Ti1 C1 C2 C6 -113.8(2) . . . . ?
Ti1 C1 C5 C4 -68.25(17) . . . . ?
Ti1 C1 C5 C9 109.3(2) . . . . ?
Ti1 C2 C3 C4 62.10(17) . . . . ?
Ti1 C2 C3 C7 -120.8(2) . . . . ?
Ti1 C3 C4 C5 59.48(16) . . . . ?
Ti1 C3 C4 C8 -125.2(2) . . . . ?
Ti1 C4 C5 C1 62.79(16) . . . . ?
Ti1 C4 C5 C9 -114.8(2) . . . . ?
Ti2 Si2 N2 C29 172.8(3) . . . . ?
Ti2 Si2 C18 C19 70.70(19) . . . . ?
Ti2 Si2 C18 C22 -70.18(18) . . . . ?
Ti2 N2 C29 C30 84.5(3) . . . . ?
Ti2 N2 C29 C31 -155.1(2) . . . . ?
Ti2 N2 C29 C32 -35.5(3) . . . . ?
Ti2 C18 C19 C20 -65.70(17) . . . . ?
Ti2 C18 C19 C23 117.9(2) . . . . ?
Ti2 C18 C22 C21 67.54(18) . . . . ?
Ti2 C18 C22 C26 -111.9(3) . . . . ?
Ti2 C19 C20 C21 -62.91(17) . . . . ?
Ti2 C19 C20 C24 120.5(3) . . . . ?
Ti2 C20 C21 C22 -59.91(17) . . . . ?
Ti2 C20 C21 C25 125.3(2) . . . . ?
Ti2 C21 C22 C18 -62.74(16) . . . . ?
Ti2 C21 C22 C26 116.7(3) . . . . ?
Si1 N1 C12 C13 166.42(18) . . . . ?
Si1 N1 C12 C14 47.4(3) . . . . ?
Si1 N1 C12 C15 -73.7(3) . . . . ?
Si1 C1 C2 Ti1 77.68(16) . . . . ?
Si1 C1 C2 C3 145.39(18) . . . . ?
Si1 C1 C2 C6 -36.1(3) . . . . ?
Si1 C1 C5 Ti1 -78.14(15) . . . . ?
Si1 C1 C5 C4 -146.39(18) . . . . ?
Si1 C1 C5 C9 31.2(3) . . . . ?
Si2 N2 C29 C30 -86.4(3) . . . . ?
Si2 N2 C29 C31 34.1(3) . . . . ?
Si2 N2 C29 C32 153.6(2) . . . . ?
Si2 C18 C19 Ti2 -76.95(17) . . . . ?
Si2 C18 C19 C20 -142.65(19) . . . . ?
Si2 C18 C19 C23 41.0(3) . . . . ?
Si2 C18 C22 Ti2 78.25(15) . . . . ?
Si2 C18 C22 C21 145.78(18) . . . . ?
Si2 C18 C22 C26 -33.6(3) . . . . ?
N1 Si1 C1 Ti1 -3.83(9) . . . . ?
N1 Si1 C1 C2 -74.5(2) . . . . ?
N1 Si1 C1 C5 66.5(2) . . . . ?
N2 Si2 C18 Ti2 5.60(10) . . . . ?
N2 Si2 C18 C19 76.3(2) . . . . ?
N2 Si2 C18 C22 -64.6(2) . . . . ?
C1 Si1 N1 Ti1 4.63(11) . . . . ?
C1 Si1 N1 C12 176.3(2) . . . . ?
C1 C2 C3 Ti1 -61.89(16) . . . . ?
C1 C2 C3 C4 0.2(3) . . . . ?
C1 C2 C3 C7 177.3(2) . . . . ?
C2 C1 C5 Ti1 68.68(15) . . . . ?
C2 C1 C5 C4 0.4(3) . . . . ?
C2 C1 C5 C9 178.0(2) . . . . ?
C2 C3 C4 Ti1 -59.42(16) . . . . ?
C2 C3 C4 C5 0.1(3) . . . . ?
C2 C3 C4 C8 175.4(2) . . . . ?
C3 C4 C5 Ti1 -63.10(17) . . . . ?
C3 C4 C5 C1 -0.3(3) . . . . ?
C3 C4 C5 C9 -177.9(2) . . . . ?
C5 C1 C2 Ti1 -68.10(15) . . . . ?
C5 C1 C2 C3 -0.4(3) . . . . ?
C5 C1 C2 C6 178.1(2) . . . . ?
C6 C2 C3 Ti1 119.6(2) . . . . ?
C6 C2 C3 C4 -178.3(2) . . . . ?
C6 C2 C3 C7 -1.2(4) . . . . ?
C7 C3 C4 Ti1 123.4(2) . . . . ?
C7 C3 C4 C5 -177.1(2) . . . . ?
C7 C3 C4 C8 -1.8(4) . . . . ?
C8 C4 C5 Ti1 121.7(2) . . . . ?
C8 C4 C5 C1 -175.5(2) . . . . ?
C8 C4 C5 C9 6.9(4) . . . . ?
C10 Si1 N1 Ti1 121.13(12) . . . . ?
C10 Si1 N1 C12 -67.2(2) . . . . ?
C10 Si1 C1 Ti1 -124.26(12) . . . . ?
C10 Si1 C1 C2 165.0(2) . . . . ?
C10 Si1 C1 C5 -53.9(2) . . . . ?
C11 Si1 N1 Ti1 -113.49(12) . . . . ?
C11 Si1 N1 C12 58.2(2) . . . . ?
C11 Si1 C1 Ti1 115.22(11) . . . . ?
C11 Si1 C1 C2 44.5(2) . . . . ?
C11 Si1 C1 C5 -174.44(19) . . . . ?
C18 Si2 N2 Ti2 -6.76(12) . . . . ?
C18 Si2 N2 C29 166.1(2) . . . . ?
C18 C19 C20 Ti2 60.85(16) . . . . ?
C18 C19 C20 C21 -2.1(3) . . . . ?
C18 C19 C20 C24 -178.7(2) . . . . ?
C19 C18 C22 Ti2 -69.15(16) . . . . ?
C19 C18 C22 C21 -1.6(3) . . . . ?
C19 C18 C22 C26 179.0(2) . . . . ?
C19 C20 C21 Ti2 60.95(17) . . . . ?
C19 C20 C21 C22 1.0(3) . . . . ?
C19 C20 C21 C25 -173.8(2) . . . . ?
C20 C21 C22 Ti2 63.11(18) . . . . ?
C20 C21 C22 C18 0.4(3) . . . . ?
C20 C21 C22 C26 179.8(2) . . . . ?
C22 C18 C19 Ti2 67.96(16) . . . . ?
C22 C18 C19 C20 2.3(3) . . . . ?
C22 C18 C19 C23 -174.1(2) . . . . ?
C23 C19 C20 Ti2 -122.7(2) . . . . ?
C23 C19 C20 C21 174.4(2) . . . . ?
C23 C19 C20 C24 -2.2(4) . . . . ?
C24 C20 C21 Ti2 -122.3(2) . . . . ?
C24 C20 C21 C22 177.7(2) . . . . ?
C24 C20 C21 C25 2.9(4) . . . . ?
C25 C21 C22 Ti2 -122.2(3) . . . . ?
C25 C21 C22 C18 175.1(2) . . . . ?
C25 C21 C22 C26 -5.5(4) . . . . ?
C27 Si2 N2 Ti2 111.05(13) . . . . ?
C27 Si2 N2 C29 -76.1(2) . . . . ?
C27 Si2 C18 Ti2 -111.81(12) . . . . ?
C27 Si2 C18 C19 -41.1(2) . . . . ?
C27 Si2 C18 C22 178.01(19) . . . . ?
C28 Si2 N2 Ti2 -124.65(14) . . . . ?
C28 Si2 N2 C29 48.2(3) . . . . ?
C28 Si2 C18 Ti2 125.09(13) . . . . ?
C28 Si2 C18 C19 -164.2(2) . . . . ?
C28 Si2 C18 C22 54.9(2) . . . . ?
Cl1 B1 B2 Cl2 0.7(3) . . . . ?
Cl1 B1 B2 C34 111.0(2) . . . . ?
Cl1 B1 B2 B3 144.15(18) . . . . ?
Cl1 B1 B2 B6 -114.8(2) . . . . ?
Cl1 B1 B2 B7 -152.94(18) . . . . ?
Cl1 B1 B5 Cl5 0.0(3) . . . . ?
Cl1 B1 B5 C34 -110.0(2) . . . . ?
Cl1 B1 B5 B4 -143.09(19) . . . . ?
Cl1 B1 B5 B9 153.50(19) . . . . ?
Cl1 B1 B5 B10 115.4(2) . . . . ?
Cl1 B1 B6 Cl6 -3.8(3) . . . . ?
Cl1 B1 B6 B2 106.7(2) . . . . ?
Cl1 B1 B6 B7 144.5(2) . . . . ?
Cl1 B1 B6 B10 -114.9(2) . . . . ?
Cl1 B1 B6 B11 -152.38(19) . . . . ?
Cl1 B1 B10 Cl10 2.4(3) . . . . ?
Cl1 B1 B10 B5 -108.7(2) . . . . ?
Cl1 B1 B10 B6 113.0(2) . . . . ?
Cl1 B1 B10 B9 -146.15(19) . . . . ?
Cl1 B1 B10 B11 150.72(19) . . . . ?
Cl2 B2 B3 Cl3 -0.9(3) . . . . ?
Cl2 B2 B3 C34 109.8(2) . . . . ?
Cl2 B2 B3 B4 142.82(19) . . . . ?
Cl2 B2 B3 B7 -116.1(2) . . . . ?
Cl2 B2 B3 B8 -153.43(18) . . . . ?
Cl2 B2 B6 Cl6 2.8(3) . . . . ?
Cl2 B2 B6 B1 -107.5(2) . . . . ?
Cl2 B2 B6 B7 115.1(2) . . . . ?
Cl2 B2 B6 B10 -144.3(2) . . . . ?
Cl2 B2 B6 B11 152.68(19) . . . . ?
Cl2 B2 B7 Cl7 -1.5(3) . . . . ?
Cl2 B2 B7 B3 108.3(2) . . . . ?
Cl2 B2 B7 B6 -113.8(2) . . . . ?
Cl2 B2 B7 B8 145.2(2) . . . . ?
Cl2 B2 B7 B11 -151.4(2) . . . . ?
Cl3 B3 B4 Cl4 -1.1(3) . . . . ?
Cl3 B3 B4 C34 110.1(2) . . . . ?
Cl3 B3 B4 B5 143.41(19) . . . . ?
Cl3 B3 B4 B8 -115.4(2) . . . . ?
Cl3 B3 B4 B9 -153.40(19) . . . . ?
Cl3 B3 B7 Cl7 4.8(3) . . . . ?
Cl3 B3 B7 B2 -106.9(2) . . . . ?
Cl3 B3 B7 B6 -144.4(2) . . . . ?
Cl3 B3 B7 B8 114.3(2) . . . . ?
Cl3 B3 B7 B11 152.3(2) . . . . ?
Cl3 B3 B8 Cl8 -1.7(3) . . . . ?
Cl3 B3 B8 B4 108.4(2) . . . . ?
Cl3 B3 B8 B7 -113.4(2) . . . . ?
Cl3 B3 B8 B9 145.7(2) . . . . ?
Cl3 B3 B8 B11 -151.4(2) . . . . ?
Cl4 B4 B5 Cl5 0.7(3) . . . . ?
Cl4 B4 B5 C34 111.5(2) . . . . ?
Cl4 B4 B5 B1 144.59(19) . . . . ?
Cl4 B4 B5 B9 -114.0(2) . . . . ?
Cl4 B4 B5 B10 -152.05(19) . . . . ?
Cl4 B4 B8 Cl8 1.4(3) . . . . ?
Cl4 B4 B8 B3 -109.0(2) . . . . ?
Cl4 B4 B8 B7 -146.2(2) . . . . ?
Cl4 B4 B8 B9 113.0(2) . . . . ?
Cl4 B4 B8 B11 150.4(2) . . . . ?
Cl4 B4 B9 Cl9 -3.0(3) . . . . ?
Cl4 B4 B9 B5 108.1(2) . . . . ?
Cl4 B4 B9 B8 -113.7(2) . . . . ?
Cl4 B4 B9 B10 145.5(2) . . . . ?
Cl4 B4 B9 B11 -151.3(2) . . . . ?
Cl5 B5 B9 Cl9 3.1(3) . . . . ?
Cl5 B5 B9 B4 -107.3(2) . . . . ?
Cl5 B5 B9 B8 -144.4(2) . . . . ?
Cl5 B5 B9 B10 114.8(2) . . . . ?
Cl5 B5 B9 B11 152.2(2) . . . . ?
Cl5 B5 B10 Cl10 -1.6(3) . . . . ?
Cl5 B5 B10 B1 109.0(2) . . . . ?
Cl5 B5 B10 B6 146.3(2) . . . . ?
Cl5 B5 B10 B9 -113.1(2) . . . . ?
Cl5 B5 B10 B11 -150.4(2) . . . . ?
Cl6 B6 B7 Cl7 -1.2(3) . . . . ?
Cl6 B6 B7 B2 109.6(2) . . . . ?
Cl6 B6 B7 B3 147.26(19) . . . . ?
Cl6 B6 B7 B8 -149.58(19) . . . . ?
Cl6 B6 B7 B11 -112.6(2) . . . . ?
Cl6 B6 B10 Cl10 0.8(3) . . . . ?
Cl6 B6 B10 B1 -109.6(2) . . . . ?
Cl6 B6 B10 B5 -147.16(19) . . . . ?
Cl6 B6 B10 B9 149.79(19) . . . . ?
Cl6 B6 B10 B11 112.7(2) . . . . ?
Cl6 B6 B11 Cl11 0.4(3) . . . . ?
Cl6 B6 B11 B7 111.5(2) . . . . ?
Cl6 B6 B11 B8 148.40(19) . . . . ?
Cl6 B6 B11 B9 -147.7(2) . . . . ?
Cl6 B6 B11 B10 -110.3(2) . . . . ?
Cl7 B7 B8 Cl8 0.5(3) . . . . ?
Cl7 B7 B8 B3 110.3(2) . . . . ?
Cl7 B7 B8 B4 147.58(19) . . . . ?
Cl7 B7 B8 B9 -149.38(19) . . . . ?
Cl7 B7 B8 B11 -112.4(2) . . . . ?
Cl7 B7 B11 Cl11 -0.8(3) . . . . ?
Cl7 B7 B11 B6 -112.3(2) . . . . ?
Cl7 B7 B11 B8 109.0(2) . . . . ?
Cl7 B7 B11 B9 146.3(2) . . . . ?
Cl7 B7 B11 B10 -149.90(19) . . . . ?
Cl8 B8 B9 Cl9 -0.5(3) . . . . ?
Cl8 B8 B9 B4 109.5(2) . . . . ?
Cl8 B8 B9 B5 146.99(19) . . . . ?
Cl8 B8 B9 B10 -149.97(19) . . . . ?
Cl8 B8 B9 B11 -112.6(2) . . . . ?
Cl8 B8 B11 Cl11 0.6(3) . . . . ?
Cl8 B8 B11 B6 -147.85(19) . . . . ?
Cl8 B8 B11 B7 -110.9(2) . . . . ?
Cl8 B8 B11 B9 110.7(2) . . . . ?
Cl8 B8 B11 B10 148.19(19) . . . . ?
Cl9 B9 B10 Cl10 -0.2(3) . . . . ?
Cl9 B9 B10 B1 148.01(19) . . . . ?
Cl9 B9 B10 B5 110.2(2) . . . . ?
Cl9 B9 B10 B6 -148.84(19) . . . . ?
Cl9 B9 B10 B11 -111.7(2) . . . . ?
Cl9 B9 B11 Cl11 0.2(3) . . . . ?
Cl9 B9 B11 B6 148.9(2) . . . . ?
Cl9 B9 B11 B7 -147.5(2) . . . . ?
Cl9 B9 B11 B8 -110.3(2) . . . . ?
Cl9 B9 B11 B10 111.4(2) . . . . ?
Cl10 B10 B11 Cl11 -1.6(3) . . . . ?
Cl10 B10 B11 B6 110.2(2) . . . . ?
Cl10 B10 B11 B7 147.70(19) . . . . ?
Cl10 B10 B11 B8 -148.89(19) . . . . ?
Cl10 B10 B11 B9 -111.3(2) . . . . ?
C34 B1 B2 Cl2 -110.3(2) . . . . ?
C34 B1 B2 B3 33.18(17) . . . . ?
C34 B1 B2 B6 134.2(2) . . . . ?
C34 B1 B2 B7 96.1(2) . . . . ?
C34 B1 B5 Cl5 110.0(2) . . . . ?
C34 B1 B5 B4 -33.08(18) . . . . ?
C34 B1 B5 B9 -96.5(2) . . . . ?
C34 B1 B5 B10 -134.6(2) . . . . ?
C34 B1 B6 Cl6 -149.93(18) . . . . ?
C34 B1 B6 B2 -39.52(18) . . . . ?
C34 B1 B6 B7 -1.7(2) . . . . ?
C34 B1 B6 B10 98.9(2) . . . . ?
C34 B1 B6 B11 61.4(2) . . . . ?
C34 B1 B10 Cl10 150.23(18) . . . . ?
C34 B1 B10 B5 39.10(17) . . . . ?
C34 B1 B10 B6 -99.2(2) . . . . ?
C34 B1 B10 B9 1.7(2) . . . . ?
C34 B1 B10 B11 -61.5(2) . . . . ?
C34 B2 B3 Cl3 -110.8(2) . . . . ?
C34 B2 B3 B4 32.98(18) . . . . ?
C34 B2 B3 B7 134.0(2) . . . . ?
C34 B2 B3 B8 96.7(2) . . . . ?
C34 B2 B6 Cl6 149.34(18) . . . . ?
C34 B2 B6 B1 39.07(17) . . . . ?
C34 B2 B6 B7 -98.4(2) . . . . ?
C34 B2 B6 B10 2.2(2) . . . . ?
C34 B2 B6 B11 -60.8(2) . . . . ?
C34 B2 B7 Cl7 -148.93(19) . . . . ?
C34 B2 B7 B3 -39.14(18) . . . . ?
C34 B2 B7 B6 98.7(2) . . . . ?
C34 B2 B7 B8 -2.3(2) . . . . ?
C34 B2 B7 B11 61.1(2) . . . . ?
C34 B3 B4 Cl4 -111.1(2) . . . . ?
C34 B3 B4 B5 33.34(18) . . . . ?
C34 B3 B4 B8 134.6(2) . . . . ?
C34 B3 B4 B9 96.5(2) . . . . ?
C34 B3 B7 Cl7 151.46(19) . . . . ?
C34 B3 B7 B2 39.71(18) . . . . ?
C34 B3 B7 B6 2.2(3) . . . . ?
C34 B3 B7 B8 -99.0(2) . . . . ?
C34 B3 B7 B11 -61.1(2) . . . . ?
C34 B3 B8 Cl8 -149.27(18) . . . . ?
C34 B3 B8 B4 -39.15(18) . . . . ?
C34 B3 B8 B7 99.1(2) . . . . ?
C34 B3 B8 B9 -1.8(2) . . . . ?
C34 B3 B8 B11 61.1(2) . . . . ?
C34 B4 B5 Cl5 -110.8(2) . . . . ?
C34 B4 B5 B1 33.06(17) . . . . ?
C34 B4 B5 B9 134.5(2) . . . . ?
C34 B4 B5 B10 96.4(2) . . . . ?
C34 B4 B8 Cl8 149.50(19) . . . . ?
C34 B4 B8 B3 39.06(18) . . . . ?
C34 B4 B8 B7 1.9(3) . . . . ?
C34 B4 B8 B9 -98.9(2) . . . . ?
C34 B4 B8 B11 -61.5(2) . . . . ?
C34 B4 B9 Cl9 -150.21(19) . . . . ?
C34 B4 B9 B5 -39.18(18) . . . . ?
C34 B4 B9 B8 99.1(2) . . . . ?
C34 B4 B9 B10 -1.8(2) . . . . ?
C34 B4 B9 B11 61.5(2) . . . . ?
C34 B5 B9 Cl9 149.40(18) . . . . ?
C34 B5 B9 B4 39.01(18) . . . . ?
C34 B5 B9 B8 1.9(2) . . . . ?
C34 B5 B9 B10 -98.9(2) . . . . ?
C34 B5 B9 B11 -61.5(2) . . . . ?
C34 B5 B10 Cl10 -149.48(19) . . . . ?
C34 B5 B10 B1 -38.90(18) . . . . ?
C34 B5 B10 B6 -1.7(3) . . . . ?
C34 B5 B10 B9 99.0(2) . . . . ?
C34 B5 B10 B11 61.7(2) . . . . ?
B1 C34 B2 Cl2 108.3(2) . . . . ?
B1 C34 B2 B3 -142.1(2) . . . . ?
B1 C34 B2 B6 -39.82(18) . . . . ?
B1 C34 B2 B7 -102.3(2) . . . . ?
B1 C34 B3 Cl3 144.49(19) . . . . ?
B1 C34 B3 B2 36.76(19) . . . . ?
B1 C34 B3 B4 -106.1(2) . . . . ?
B1 C34 B3 B7 -3.5(3) . . . . ?
B1 C34 B3 B8 -66.4(2) . . . . ?
B1 C34 B4 Cl4 -144.9(2) . . . . ?
B1 C34 B4 B3 105.8(2) . . . . ?
B1 C34 B4 B5 -36.55(19) . . . . ?
B1 C34 B4 B8 66.1(2) . . . . ?
B1 C34 B4 B9 3.0(3) . . . . ?
B1 C34 B5 Cl5 -109.9(2) . . . . ?
B1 C34 B5 B4 142.4(2) . . . . ?
B1 C34 B5 B9 102.7(2) . . . . ?
B1 C34 B5 B10 39.60(18) . . . . ?
B1 B2 B3 Cl3 -143.96(19) . . . . ?
B1 B2 B3 C34 -33.18(17) . . . . ?
B1 B2 B3 B4 -0.2(3) . . . . ?
B1 B2 B3 B7 100.9(2) . . . . ?
B1 B2 B3 B8 63.5(2) . . . . ?
B1 B2 B6 Cl6 110.3(2) . . . . ?
B1 B2 B6 B7 -137.4(2) . . . . ?
B1 B2 B6 B10 -36.87(18) . . . . ?
B1 B2 B6 B11 -99.8(2) . . . . ?
B1 B2 B7 Cl7 150.23(19) . . . . ?
B1 B2 B7 B3 -100.0(2) . . . . ?
B1 B2 B7 B6 37.89(18) . . . . ?
B1 B2 B7 B8 -63.2(2) . . . . ?
B1 B2 B7 B11 0.3(3) . . . . ?
B1 B5 B9 Cl9 -149.42(19) . . . . ?
B1 B5 B9 B4 100.2(2) . . . . ?
B1 B5 B9 B8 63.1(2) . . . . ?
B1 B5 B9 B10 -37.71(19) . . . . ?
B1 B5 B9 B11 -0.3(3) . . . . ?
B1 B5 B10 Cl10 -110.6(2) . . . . ?
B1 B5 B10 B6 37.25(19) . . . . ?
B1 B5 B10 B9 137.9(2) . . . . ?
B1 B5 B10 B11 100.6(2) . . . . ?
B1 B6 B7 Cl7 -148.77(19) . . . . ?
B1 B6 B7 B2 -37.95(18) . . . . ?
B1 B6 B7 B3 -0.3(3) . . . . ?
B1 B6 B7 B8 62.9(2) . . . . ?
B1 B6 B7 B11 99.9(2) . . . . ?
B1 B6 B10 Cl10 110.4(2) . . . . ?
B1 B6 B10 B5 -37.52(19) . . . . ?
B1 B6 B10 B9 -100.6(2) . . . . ?
B1 B6 B10 B11 -137.6(2) . . . . ?
B1 B6 B11 Cl11 148.06(19) . . . . ?
B1 B6 B11 B7 -100.8(2) . . . . ?
B1 B6 B11 B8 -63.9(2) . . . . ?
B1 B6 B11 B9 0.0(3) . . . . ?
B1 B6 B11 B10 37.35(18) . . . . ?
B1 B10 B11 Cl11 -149.38(18) . . . . ?
B1 B10 B11 B6 -37.61(18) . . . . ?
B1 B10 B11 B7 -0.1(2) . . . . ?
B1 B10 B11 B8 63.3(2) . . . . ?
B1 B10 B11 B9 100.8(2) . . . . ?
B2 C34 B1 Cl1 -107.3(2) . . . . ?
B2 C34 B1 B5 142.7(2) . . . . ?
B2 C34 B1 B6 40.03(18) . . . . ?
B2 C34 B1 B10 103.2(2) . . . . ?
B2 C34 B3 Cl3 107.7(2) . . . . ?
B2 C34 B3 B4 -142.9(2) . . . . ?
B2 C34 B3 B7 -40.25(18) . . . . ?
B2 C34 B3 B8 -103.2(2) . . . . ?
B2 C34 B4 Cl4 145.3(2) . . . . ?
B2 C34 B4 B3 36.08(19) . . . . ?
B2 C34 B4 B5 -106.3(2) . . . . ?
B2 C34 B4 B8 -3.6(3) . . . . ?
B2 C34 B4 B9 -66.7(2) . . . . ?
B2 C34 B5 Cl5 -146.17(19) . . . . ?
B2 C34 B5 B1 -36.30(19) . . . . ?
B2 C34 B5 B4 106.1(2) . . . . ?
B2 C34 B5 B9 66.4(2) . . . . ?
B2 C34 B5 B10 3.3(3) . . . . ?
B2 B1 B5 Cl5 143.18(19) . . . . ?
B2 B1 B5 C34 33.17(18) . . . . ?
B2 B1 B5 B4 0.1(3) . . . . ?
B2 B1 B5 B9 -63.3(2) . . . . ?
B2 B1 B5 B10 -101.4(2) . . . . ?
B2 B1 B6 Cl6 -110.4(2) . . . . ?
B2 B1 B6 B7 37.82(18) . . . . ?
B2 B1 B6 B10 138.4(2) . . . . ?
B2 B1 B6 B11 101.0(2) . . . . ?
B2 B1 B10 Cl10 -147.99(19) . . . . ?
B2 B1 B10 B5 100.9(2) . . . . ?
B2 B1 B10 B6 -37.39(18) . . . . ?
B2 B1 B10 B9 63.4(2) . . . . ?
B2 B1 B10 B11 0.3(3) . . . . ?
B2 B3 B4 Cl4 -144.23(19) . . . . ?
B2 B3 B4 C34 -33.09(18) . . . . ?
B2 B3 B4 B5 0.3(3) . . . . ?
B2 B3 B4 B8 101.5(2) . . . . ?
B2 B3 B4 B9 63.4(2) . . . . ?
B2 B3 B7 Cl7 111.7(2) . . . . ?
B2 B3 B7 B6 -37.54(18) . . . . ?
B2 B3 B7 B8 -138.7(2) . . . . ?
B2 B3 B7 B11 -100.8(2) . . . . ?
B2 B3 B8 Cl8 148.79(19) . . . . ?
B2 B3 B8 B4 -101.1(2) . . . . ?
B2 B3 B8 B7 37.18(19) . . . . ?
B2 B3 B8 B9 -63.7(2) . . . . ?
B2 B3 B8 B11 -0.8(3) . . . . ?
B2 B6 B7 Cl7 -110.8(2) . . . . ?
B2 B6 B7 B3 37.66(19) . . . . ?
B2 B6 B7 B8 100.8(2) . . . . ?
B2 B6 B7 B11 137.8(2) . . . . ?
B2 B6 B10 Cl10 147.56(19) . . . . ?
B2 B6 B10 B1 37.17(18) . . . . ?
B2 B6 B10 B5 -0.4(3) . . . . ?
B2 B6 B10 B9 -63.4(2) . . . . ?
B2 B6 B10 B11 -100.5(2) . . . . ?
B2 B6 B11 Cl11 -148.65(19) . . . . ?
B2 B6 B11 B7 -37.52(18) . . . . ?
B2 B6 B11 B8 -0.6(3) . . . . ?
B2 B6 B11 B9 63.3(2) . . . . ?
B2 B6 B11 B10 100.6(2) . . . . ?
B2 B7 B8 Cl8 -146.82(19) . . . . ?
B2 B7 B8 B3 -37.00(19) . . . . ?
B2 B7 B8 B4 0.3(3) . . . . ?
B2 B7 B8 B9 63.3(2) . . . . ?
B2 B7 B8 B11 100.4(2) . . . . ?
B2 B7 B11 Cl11 148.97(19) . . . . ?
B2 B7 B11 B6 37.54(18) . . . . ?
B2 B7 B11 B8 -101.2(2) . . . . ?
B2 B7 B11 B9 -63.9(2) . . . . ?
B2 B7 B11 B10 -0.1(3) . . . . ?
B3 C34 B1 Cl1 -144.08(19) . . . . ?
B3 C34 B1 B2 -36.73(19) . . . . ?
B3 C34 B1 B5 106.0(2) . . . . ?
B3 C34 B1 B6 3.3(3) . . . . ?
B3 C34 B1 B10 66.5(2) . . . . ?
B3 C34 B2 Cl2 -109.6(2) . . . . ?
B3 C34 B2 B1 142.1(2) . . . . ?
B3 C34 B2 B6 102.3(2) . . . . ?
B3 C34 B2 B7 39.81(18) . . . . ?
B3 C34 B4 Cl4 109.3(2) . . . . ?
B3 C34 B4 B5 -142.4(2) . . . . ?
B3 C34 B4 B8 -39.68(18) . . . . ?
B3 C34 B4 B9 -102.8(2) . . . . ?
B3 C34 B5 Cl5 144.2(2) . . . . ?
B3 C34 B5 B1 -105.9(2) . . . . ?
B3 C34 B5 B4 36.48(19) . . . . ?
B3 C34 B5 B9 -3.2(3) . . . . ?
B3 C34 B5 B10 -66.3(2) . . . . ?
B3 B2 B6 Cl6 -149.77(19) . . . . ?
B3 B2 B6 B1 100.0(2) . . . . ?
B3 B2 B6 B7 -37.48(18) . . . . ?
B3 B2 B6 B10 63.1(2) . . . . ?
B3 B2 B6 B11 0.1(3) . . . . ?
B3 B2 B7 Cl7 -109.8(2) . . . . ?
B3 B2 B7 B6 137.9(2) . . . . ?
B3 B2 B7 B8 36.82(19) . . . . ?
B3 B2 B7 B11 100.3(2) . . . . ?
B3 B4 B5 Cl5 -144.06(19) . . . . ?
B3 B4 B5 C34 -33.27(18) . . . . ?
B3 B4 B5 B1 -0.2(3) . . . . ?
B3 B4 B5 B9 101.2(2) . . . . ?
B3 B4 B5 B10 63.1(2) . . . . ?
B3 B4 B8 Cl8 110.4(2) . . . . ?
B3 B4 B8 B7 -37.19(19) . . . . ?
B3 B4 B8 B9 -137.9(2) . . . . ?
B3 B4 B8 B11 -100.6(2) . . . . ?
B3 B4 B9 Cl9 148.39(19) . . . . ?
B3 B4 B9 B5 -100.6(2) . . . . ?
B3 B4 B9 B8 37.68(19) . . . . ?
B3 B4 B9 B10 -63.2(2) . . . . ?
B3 B4 B9 B11 0.1(3) . . . . ?
B3 B7 B8 Cl8 -109.8(2) . . . . ?
B3 B7 B8 B4 37.29(19) . . . . ?
B3 B7 B8 B9 100.3(2) . . . . ?
B3 B7 B8 B11 137.3(2) . . . . ?
B3 B7 B11 Cl11 -147.64(19) . . . . ?
B3 B7 B11 B6 100.9(2) . . . . ?
B3 B7 B11 B8 -37.82(18) . . . . ?
B3 B7 B11 B9 -0.5(3) . . . . ?
B3 B7 B11 B10 63.3(2) . . . . ?
B3 B8 B9 Cl9 -147.58(19) . . . . ?
B3 B8 B9 B4 -37.51(19) . . . . ?
B3 B8 B9 B5 -0.1(3) . . . . ?
B3 B8 B9 B10 63.0(2) . . . . ?
B3 B8 B9 B11 100.3(2) . . . . ?
B3 B8 B11 Cl11 149.39(19) . . . . ?
B3 B8 B11 B6 0.9(3) . . . . ?
B3 B8 B11 B7 37.86(18) . . . . ?
B3 B8 B11 B9 -100.6(2) . . . . ?
B3 B8 B11 B10 -63.1(2) . . . . ?
B4 C34 B1 Cl1 146.45(19) . . . . ?
B4 C34 B1 B2 -106.2(2) . . . . ?
B4 C34 B1 B5 36.53(19) . . . . ?
B4 C34 B1 B6 -66.2(2) . . . . ?
B4 C34 B1 B10 -3.0(3) . . . . ?
B4 C34 B2 Cl2 -145.60(19) . . . . ?
B4 C34 B2 B1 106.1(2) . . . . ?
B4 C34 B2 B3 -36.1(2) . . . . ?
B4 C34 B2 B6 66.2(2) . . . . ?
B4 C34 B2 B7 3.8(3) . . . . ?
B4 C34 B3 Cl3 -109.4(2) . . . . ?
B4 C34 B3 B2 142.9(2) . . . . ?
B4 C34 B3 B7 102.7(2) . . . . ?
B4 C34 B3 B8 39.74(18) . . . . ?
B4 C34 B5 Cl5 107.7(2) . . . . ?
B4 C34 B5 B1 -142.4(2) . . . . ?
B4 C34 B5 B9 -39.73(18) . . . . ?
B4 C34 B5 B10 -102.8(2) . . . . ?
B4 B3 B7 Cl7 -146.93(19) . . . . ?
B4 B3 B7 B2 101.3(2) . . . . ?
B4 B3 B7 B6 63.8(2) . . . . ?
B4 B3 B7 B8 -37.42(19) . . . . ?
B4 B3 B7 B11 0.5(3) . . . . ?
B4 B3 B8 Cl8 -110.1(2) . . . . ?
B4 B3 B8 B7 138.3(2) . . . . ?
B4 B3 B8 B9 37.35(18) . . . . ?
B4 B3 B8 B11 100.3(2) . . . . ?
B4 B5 B9 Cl9 110.4(2) . . . . ?
B4 B5 B9 B8 -37.14(18) . . . . ?
B4 B5 B9 B10 -137.9(2) . . . . ?
B4 B5 B9 B11 -100.5(2) . . . . ?
B4 B5 B10 Cl10 149.28(19) . . . . ?
B4 B5 B10 B1 -100.1(2) . . . . ?
B4 B5 B10 B6 -62.9(2) . . . . ?
B4 B5 B10 B9 37.72(19) . . . . ?
B4 B5 B10 B11 0.4(3) . . . . ?
B4 B8 B9 Cl9 -110.1(2) . . . . ?
B4 B8 B9 B5 37.46(19) . . . . ?
B4 B8 B9 B10 100.5(2) . . . . ?
B4 B8 B9 B11 137.8(2) . . . . ?
B4 B8 B11 Cl11 -147.39(19) . . . . ?
B4 B8 B11 B6 64.1(2) . . . . ?
B4 B8 B11 B7 101.1(2) . . . . ?
B4 B8 B11 B9 -37.36(18) . . . . ?
B4 B8 B11 B10 0.2(3) . . . . ?
B4 B9 B10 Cl10 -148.09(19) . . . . ?
B4 B9 B10 B1 0.1(3) . . . . ?
B4 B9 B10 B5 -37.72(19) . . . . ?
B4 B9 B10 B6 63.2(2) . . . . ?
B4 B9 B10 B11 100.3(2) . . . . ?
B4 B9 B11 Cl11 147.94(19) . . . . ?
B4 B9 B11 B6 -63.4(2) . . . . ?
B4 B9 B11 B7 0.2(3) . . . . ?
B4 B9 B11 B8 37.39(19) . . . . ?
B4 B9 B11 B10 -100.8(2) . . . . ?
B5 C34 B1 Cl1 109.9(2) . . . . ?
B5 C34 B1 B2 -142.7(2) . . . . ?
B5 C34 B1 B6 -102.7(2) . . . . ?
B5 C34 B1 B10 -39.52(18) . . . . ?
B5 C34 B2 Cl2 144.64(19) . . . . ?
B5 C34 B2 B1 36.3(2) . . . . ?
B5 C34 B2 B3 -105.8(2) . . . . ?
B5 C34 B2 B6 -3.5(3) . . . . ?
B5 C34 B2 B7 -66.0(2) . . . . ?
B5 C34 B3 Cl3 -145.9(2) . . . . ?
B5 C34 B3 B2 106.4(2) . . . . ?
B5 C34 B3 B4 -36.53(19) . . . . ?
B5 C34 B3 B7 66.1(2) . . . . ?
B5 C34 B3 B8 3.2(3) . . . . ?
B5 C34 B4 Cl4 -108.4(2) . . . . ?
B5 C34 B4 B3 142.4(2) . . . . ?
B5 C34 B4 B8 102.7(2) . . . . ?
B5 C34 B4 B9 39.59(18) . . . . ?
B5 B1 B2 Cl2 -143.39(19) . . . . ?
B5 B1 B2 C34 -33.11(18) . . . . ?
B5 B1 B2 B3 0.1(2) . . . . ?
B5 B1 B2 B6 101.1(2) . . . . ?
B5 B1 B2 B7 63.0(2) . . . . ?
B5 B1 B6 Cl6 148.44(19) . . . . ?
B5 B1 B6 B2 -101.1(2) . . . . ?
B5 B1 B6 B7 -63.3(2) . . . . ?
B5 B1 B6 B10 37.28(19) . . . . ?
B5 B1 B6 B11 -0.2(3) . . . . ?
B5 B1 B10 Cl10 111.1(2) . . . . ?
B5 B1 B10 B6 -138.3(2) . . . . ?
B5 B1 B10 B9 -37.45(18) . . . . ?
B5 B1 B10 B11 -100.6(2) . . . . ?
B5 B4 B8 Cl8 -148.89(19) . . . . ?
B5 B4 B8 B3 100.7(2) . . . . ?
B5 B4 B8 B7 63.5(2) . . . . ?
B5 B4 B8 B9 -37.27(19) . . . . ?
B5 B4 B8 B11 0.1(3) . . . . ?
B5 B4 B9 Cl9 -111.0(2) . . . . ?
B5 B4 B9 B8 138.3(2) . . . . ?
B5 B4 B9 B10 37.41(18) . . . . ?
B5 B4 B9 B11 100.7(2) . . . . ?
B5 B9 B10 Cl10 -110.4(2) . . . . ?
B5 B9 B10 B1 37.79(18) . . . . ?
B5 B9 B10 B6 100.9(2) . . . . ?
B5 B9 B10 B11 138.1(2) . . . . ?
B5 B9 B11 Cl11 -148.45(19) . . . . ?
B5 B9 B11 B6 0.2(3) . . . . ?
B5 B9 B11 B7 63.9(2) . . . . ?
B5 B9 B11 B8 101.0(2) . . . . ?
B5 B9 B11 B10 -37.23(19) . . . . ?
B5 B10 B11 Cl11 146.97(19) . . . . ?
B5 B10 B11 B6 -101.3(2) . . . . ?
B5 B10 B11 B7 -63.8(2) . . . . ?
B5 B10 B11 B8 -0.4(3) . . . . ?
B5 B10 B11 B9 37.20(18) . . . . ?
B6 B1 B2 Cl2 115.5(2) . . . . ?
B6 B1 B2 C34 -134.2(2) . . . . ?
B6 B1 B2 B3 -101.0(2) . . . . ?
B6 B1 B2 B7 -38.10(18) . . . . ?
B6 B1 B5 Cl5 -153.17(19) . . . . ?
B6 B1 B5 C34 96.8(2) . . . . ?
B6 B1 B5 B4 63.7(2) . . . . ?
B6 B1 B5 B9 0.3(3) . . . . ?
B6 B1 B5 B10 -37.76(19) . . . . ?
B6 B1 B10 Cl10 -110.6(2) . . . . ?
B6 B1 B10 B5 138.3(2) . . . . ?
B6 B1 B10 B9 100.8(2) . . . . ?
B6 B1 B10 B11 37.70(18) . . . . ?
B6 B2 B3 Cl3 152.94(18) . . . . ?
B6 B2 B3 C34 -96.3(2) . . . . ?
B6 B2 B3 B4 -63.3(2) . . . . ?
B6 B2 B3 B7 37.76(19) . . . . ?
B6 B2 B3 B8 0.4(3) . . . . ?
B6 B2 B7 Cl7 112.3(2) . . . . ?
B6 B2 B7 B3 -137.9(2) . . . . ?
B6 B2 B7 B8 -101.0(2) . . . . ?
B6 B2 B7 B11 -37.59(18) . . . . ?
B6 B7 B8 Cl8 149.80(19) . . . . ?
B6 B7 B8 B3 -100.4(2) . . . . ?
B6 B7 B8 B4 -63.1(2) . . . . ?
B6 B7 B8 B9 0.0(3) . . . . ?
B6 B7 B8 B11 36.98(18) . . . . ?
B6 B7 B11 Cl11 111.4(2) . . . . ?
B6 B7 B11 B8 -138.7(2) . . . . ?
B6 B7 B11 B9 -101.4(2) . . . . ?
B6 B7 B11 B10 -37.65(18) . . . . ?
B6 B10 B11 Cl11 -111.8(2) . . . . ?
B6 B10 B11 B7 37.49(18) . . . . ?
B6 B10 B11 B8 100.9(2) . . . . ?
B6 B10 B11 B9 138.5(2) . . . . ?
B7 B2 B3 Cl3 115.2(2) . . . . ?
B7 B2 B3 C34 -134.0(2) . . . . ?
B7 B2 B3 B4 -101.1(2) . . . . ?
B7 B2 B3 B8 -37.32(19) . . . . ?
B7 B2 B6 Cl6 -112.3(2) . . . . ?
B7 B2 B6 B1 137.4(2) . . . . ?
B7 B2 B6 B10 100.6(2) . . . . ?
B7 B2 B6 B11 37.60(18) . . . . ?
B7 B3 B4 Cl4 151.94(19) . . . . ?
B7 B3 B4 C34 -96.9(2) . . . . ?
B7 B3 B4 B5 -63.6(2) . . . . ?
B7 B3 B4 B8 37.63(19) . . . . ?
B7 B3 B4 B9 -0.4(3) . . . . ?
B7 B3 B8 Cl8 111.6(2) . . . . ?
B7 B3 B8 B4 -138.3(2) . . . . ?
B7 B3 B8 B9 -100.9(2) . . . . ?
B7 B3 B8 B11 -38.01(19) . . . . ?
B7 B6 B10 Cl10 -149.31(19) . . . . ?
B7 B6 B10 B1 100.3(2) . . . . ?
B7 B6 B10 B5 62.8(2) . . . . ?
B7 B6 B10 B9 -0.3(3) . . . . ?
B7 B6 B10 B11 -37.34(18) . . . . ?
B7 B6 B11 Cl11 -111.1(2) . . . . ?
B7 B6 B11 B8 36.89(18) . . . . ?
B7 B6 B11 B9 100.8(2) . . . . ?
B7 B6 B11 B10 138.2(2) . . . . ?
B7 B8 B9 Cl9 149.30(18) . . . . ?
B7 B8 B9 B4 -100.6(2) . . . . ?
B7 B8 B9 B5 -63.2(2) . . . . ?
B7 B8 B9 B10 -0.1(3) . . . . ?
B7 B8 B9 B11 37.19(18) . . . . ?
B7 B8 B11 Cl11 111.5(2) . . . . ?
B7 B8 B11 B6 -36.97(18) . . . . ?
B7 B8 B11 B9 -138.5(2) . . . . ?
B7 B8 B11 B10 -100.9(2) . . . . ?
B8 B3 B4 Cl4 114.3(2) . . . . ?
B8 B3 B4 C34 -134.6(2) . . . . ?
B8 B3 B4 B5 -101.2(2) . . . . ?
B8 B3 B4 B9 -38.02(19) . . . . ?
B8 B3 B7 Cl7 -109.5(2) . . . . ?
B8 B3 B7 B2 138.7(2) . . . . ?
B8 B3 B7 B6 101.2(2) . . . . ?
B8 B3 B7 B11 37.96(19) . . . . ?
B8 B4 B5 Cl5 152.47(19) . . . . ?
B8 B4 B5 C34 -96.7(2) . . . . ?
B8 B4 B5 B1 -63.7(2) . . . . ?
B8 B4 B5 B9 37.74(19) . . . . ?
B8 B4 B5 B10 -0.3(3) . . . . ?
B8 B4 B9 Cl9 110.7(2) . . . . ?
B8 B4 B9 B5 -138.3(2) . . . . ?
B8 B4 B9 B10 -100.9(2) . . . . ?
B8 B4 B9 B11 -37.59(19) . . . . ?
B8 B7 B11 Cl11 -109.8(2) . . . . ?
B8 B7 B11 B6 138.7(2) . . . . ?
B8 B7 B11 B9 37.33(19) . . . . ?
B8 B7 B11 B10 101.1(2) . . . . ?
B8 B9 B10 Cl10 148.93(19) . . . . ?
B8 B9 B10 B1 -62.9(2) . . . . ?
B8 B9 B10 B5 -100.7(2) . . . . ?
B8 B9 B10 B6 0.2(3) . . . . ?
B8 B9 B10 B11 37.37(18) . . . . ?
B8 B9 B11 Cl11 110.5(2) . . . . ?
B8 B9 B11 B6 -100.8(2) . . . . ?
B8 B9 B11 B7 -37.14(19) . . . . ?
B8 B9 B11 B10 -138.2(2) . . . . ?
B9 B4 B5 Cl5 114.7(2) . . . . ?
B9 B4 B5 C34 -134.5(2) . . . . ?
B9 B4 B5 B1 -101.4(2) . . . . ?
B9 B4 B5 B10 -38.06(19) . . . . ?
B9 B4 B8 Cl8 -111.6(2) . . . . ?
B9 B4 B8 B3 137.9(2) . . . . ?
B9 B4 B8 B7 100.8(2) . . . . ?
B9 B4 B8 B11 37.37(18) . . . . ?
B9 B5 B10 Cl10 111.6(2) . . . . ?
B9 B5 B10 B1 -137.9(2) . . . . ?
B9 B5 B10 B6 -100.6(2) . . . . ?
B9 B5 B10 B11 -37.30(18) . . . . ?
B9 B8 B11 Cl11 -110.0(2) . . . . ?
B9 B8 B11 B6 101.5(2) . . . . ?
B9 B8 B11 B7 138.5(2) . . . . ?
B9 B8 B11 B10 37.53(18) . . . . ?
B9 B10 B11 Cl11 109.8(2) . . . . ?
B9 B10 B11 B6 -138.5(2) . . . . ?
B9 B10 B11 B7 -101.0(2) . . . . ?
B9 B10 B11 B8 -37.56(18) . . . . ?
B10 B1 B2 Cl2 153.25(18) . . . . ?
B10 B1 B2 C34 -96.5(2) . . . . ?
B10 B1 B2 B3 -63.3(2) . . . . ?
B10 B1 B2 B6 37.72(18) . . . . ?
B10 B1 B2 B7 -0.4(3) . . . . ?
B10 B1 B5 Cl5 -115.4(2) . . . . ?
B10 B1 B5 C34 134.6(2) . . . . ?
B10 B1 B5 B4 101.5(2) . . . . ?
B10 B1 B5 B9 38.09(19) . . . . ?
B10 B1 B6 Cl6 111.2(2) . . . . ?
B10 B1 B6 B2 -138.4(2) . . . . ?
B10 B1 B6 B7 -100.6(2) . . . . ?
B10 B1 B6 B11 -37.46(18) . . . . ?
B10 B5 B9 Cl9 -111.7(2) . . . . ?
B10 B5 B9 B4 137.9(2) . . . . ?
B10 B5 B9 B8 100.8(2) . . . . ?
B10 B5 B9 B11 37.38(19) . . . . ?
B10 B6 B7 Cl7 148.54(19) . . . . ?
B10 B6 B7 B2 -100.6(2) . . . . ?
B10 B6 B7 B3 -63.0(2) . . . . ?
B10 B6 B7 B8 0.2(3) . . . . ?
B10 B6 B7 B11 37.19(18) . . . . ?
B10 B6 B11 Cl11 110.7(2) . . . . ?
B10 B6 B11 B7 -138.2(2) . . . . ?
B10 B6 B11 B8 -101.3(2) . . . . ?
B10 B6 B11 B9 -37.38(19) . . . . ?
B10 B9 B11 Cl11 -111.2(2) . . . . ?
B10 B9 B11 B6 37.46(19) . . . . ?
B10 B9 B11 B7 101.1(2) . . . . ?
B10 B9 B11 B8 138.2(2) . . . . ?
B11 B6 B7 Cl7 111.4(2) . . . . ?
B11 B6 B7 B2 -137.8(2) . . . . ?
B11 B6 B7 B3 -100.2(2) . . . . ?
B11 B6 B7 B8 -37.01(18) . . . . ?
B11 B6 B10 Cl10 -112.0(2) . . . . ?
B11 B6 B10 B1 137.6(2) . . . . ?
B11 B6 B10 B5 100.1(2) . . . . ?
B11 B6 B10 B9 37.07(18) . . . . ?
B11 B7 B8 Cl8 112.8(2) . . . . ?
B11 B7 B8 B3 -137.3(2) . . . . ?
B11 B7 B8 B4 -100.1(2) . . . . ?
B11 B7 B8 B9 -37.01(18) . . . . ?
B11 B8 B9 Cl9 112.1(2) . . . . ?
B11 B8 B9 B4 -137.8(2) . . . . ?
B11 B8 B9 B5 -100.4(2) . . . . ?
B11 B8 B9 B10 -37.33(18) . . . . ?
B11 B9 B10 Cl10 111.6(2) . . . . ?
B11 B9 B10 B1 -100.3(2) . . . . ?
B11 B9 B10 B5 -138.1(2) . . . . ?
B11 B9 B10 B6 -37.12(18) . . . . ?
F1 C35 C36 C37 -179.5(3) . . . . ?
F1 C35 C40 C39 179.2(3) . . . . ?
C35 C36 C37 C38 -0.1(5) . . . . ?
C36 C35 C40 C39 -0.3(6) . . . . ?
C36 C37 C38 C39 0.3(5) . . . . ?
C37 C38 C39 C40 -0.6(5) . . . . ?
C38 C39 C40 C35 0.6(5) . . . . ?
C40 C35 C36 C37 0.1(5) . . . . ?
